data_4512063
loop_
_publ_author_name
'Park, In-Hyeok'
'Kim, Ja-Yeon'
'Kim, Kihwan'
'Lee, Shim Sung'

_publ_section_title
;
 Homonuclear and Heteronuclear Complexes of Calix[4]-bis-monothiacrown-5
 with Oligomer and Polymer Structures
;
_journal_issue 11
_journal_name_full 'Crystal Growth &amp; Design'
_journal_page_first 6012
_journal_paper_doi 10.1021/cg501194n
_journal_volume 14
_journal_year 2014
_chemical_formula_sum 'C380 H412 Cu12 K16 N28 O64 S44'
_chemical_formula_weight 9194.10
_chemical_name_systematic
; 
 ? 
;
_space_group_IT_number 14
_symmetry_cell_setting monoclinic
_symmetry_space_group_name_Hall '-P 2ybc'
_symmetry_space_group_name_H-M 'P 1 21/c 1'
_atom_sites_solution_hydrogens geom
_atom_sites_solution_primary direct
_atom_sites_solution_secondary difmap
_audit_creation_method SHELXL-97
_cell_angle_alpha 90.00
_cell_angle_beta 95.6390(10)
_cell_angle_gamma 90.00
_cell_formula_units_Z 2
_cell_length_a 27.7063(5)
_cell_length_b 26.8081(4)
_cell_length_c 30.0316(5)
_cell_measurement_reflns_used 9800
_cell_measurement_temperature 173(2)
_cell_measurement_theta_max 19.59
_cell_measurement_theta_min 2.18
_cell_volume 22198.1(6)
_computing_cell_refinement 'Bruker SAINT'
_computing_data_collection 'Bruker APEX2'
_computing_data_reduction 'Bruker SAINT'
_computing_molecular_graphics 'Bruker SHELXTL'
_computing_publication_material 'Bruker SHELXTL'
_computing_structure_refinement 'SHELXL-97 (Sheldrick, 2008)'
_computing_structure_solution 'SHELXS-97 (Sheldrick, 2008)'
_diffrn_ambient_temperature 173(2)
_diffrn_measured_fraction_theta_full 0.995
_diffrn_measured_fraction_theta_max 0.995
_diffrn_measurement_device_type 'Bruker APEX-II CCD'
_diffrn_measurement_method '\f and \w scans'
_diffrn_radiation_monochromator graphite
_diffrn_radiation_source 'fine-focus sealed tube'
_diffrn_radiation_type MoK\a
_diffrn_radiation_wavelength 0.71073
_diffrn_reflns_av_R_equivalents 0.1004
_diffrn_reflns_av_sigmaI/netI 0.0995
_diffrn_reflns_limit_h_max 24
_diffrn_reflns_limit_h_min -34
_diffrn_reflns_limit_k_max 33
_diffrn_reflns_limit_k_min -33
_diffrn_reflns_limit_l_max 37
_diffrn_reflns_limit_l_min -37
_diffrn_reflns_number 309427
_diffrn_reflns_theta_full 26.00
_diffrn_reflns_theta_max 26.00
_diffrn_reflns_theta_min 0.74
_exptl_absorpt_coefficient_mu 0.988
_exptl_absorpt_correction_T_max 0.8422
_exptl_absorpt_correction_T_min 0.7975
_exptl_absorpt_correction_type multi-scan
_exptl_absorpt_process_details SADABS
_exptl_crystal_colour colourless
_exptl_crystal_density_diffrn 1.376
_exptl_crystal_density_method 'not measured'
_exptl_crystal_description block
_exptl_crystal_F_000 9512
_exptl_crystal_size_max 0.24
_exptl_crystal_size_mid 0.21
_exptl_crystal_size_min 0.18
_platon_squeeze_details
;
Since the lattice solvent molecules in 5 are 
highly disordered, the contribution of solvent
electron density was removed
by the SQUEEZE routine in PLATON.
;
_refine_diff_density_max 1.648
_refine_diff_density_min -1.455
_refine_diff_density_rms 0.086
_refine_ls_extinction_method none
_refine_ls_goodness_of_fit_ref 1.033
_refine_ls_hydrogen_treatment constr
_refine_ls_matrix_type full
_refine_ls_number_parameters 2506
_refine_ls_number_reflns 43416
_refine_ls_number_restraints 177
_refine_ls_restrained_S_all 1.046
_refine_ls_R_factor_all 0.1278
_refine_ls_R_factor_gt 0.0688
_refine_ls_shift/su_max 0.002
_refine_ls_shift/su_mean 0.000
_refine_ls_structure_factor_coef Fsqd
_refine_ls_weighting_details 'calc w=1/[\s^2^(Fo^2^)+(0.0904P)^2^+0.0000P] where P=(Fo^2^+2Fc^2^)/3'
_refine_ls_weighting_scheme calc
_refine_ls_wR_factor_gt 0.1689
_refine_ls_wR_factor_ref 0.1890
_reflns_number_gt 23781
_reflns_number_total 43416
_reflns_threshold_expression >2sigma(I)
_cod_data_source_file cg501194n_si_002.cif
_cod_data_source_block 5
_cod_depositor_comments
;
The following automatic conversions were performed:

'_symmetry_cell_setting' value 'Monoclinic' changed to 'monoclinic'
according to
/home/saulius/struct/COD-crude-data--automatic-downloads/rss-feeds/ACS/lib/dictionaries/cif_core.dic
dictionary named 'cif_core.dic' version 2.4.2 from 2011-04-26.

Automatic conversion script
Id: cif_fix_values 2281 2013-09-26 08:29:07Z andrius 

 Adding full bibliography for 4512059--4512065.cif.
;
_cod_original_sg_symbol_H-M P2(1)/c
_cod_database_code 4512063

loop_
_symmetry_equiv_pos_as_xyz
'x, y, z'
'-x, y+1/2, -z+1/2'
'-x, -y, -z'
'x, -y-1/2, z-1/2'

loop_
_atom_site_label
_atom_site_type_symbol
_atom_site_fract_x
_atom_site_fract_y
_atom_site_fract_z
_atom_site_U_iso_or_equiv
_atom_site_adp_type
_atom_site_occupancy
_atom_site_symmetry_multiplicity
_atom_site_calc_flag
_atom_site_refinement_flags
_atom_site_disorder_assembly
_atom_site_disorder_group
Cu1 Cu 0.24577(3) 0.42628(3) 0.98123(2) 0.0513(2) Uani 1 1 d . . .
Cu2 Cu 0.41941(2) 0.51905(2) 0.95222(2) 0.04087(17) Uani 1 1 d . . .
Cu3 Cu 0.22167(3) 0.43008(3) 1.14669(2) 0.0607(2) Uani 1 1 d . . .
Cu4 Cu 0.48143(4) 0.78239(3) 0.81101(4) 0.0982(4) Uani 1 1 d . . .
Cu5 Cu 0.04068(3) 0.82905(2) 0.81179(2) 0.0516(2) Uani 1 1 d . . .
Cu6 Cu 0.26166(4) 0.97158(4) 1.10665(5) 0.1036(4) Uani 1 1 d . . .
K1 K 0.25457(4) 0.31598(4) 0.82932(3) 0.0303(2) Uani 1 1 d . . .
K2 K 0.23595(4) 0.30631(4) 0.65911(3) 0.0318(3) Uani 1 1 d . . .
K3 K 0.49501(4) 0.57177(3) 0.80754(3) 0.0273(2) Uani 1 1 d . A .
K4 K 0.53636(4) 0.50342(4) 0.65915(3) 0.0369(3) Uani 1 1 d . A .
K5 K 0.06128(4) 0.61677(4) 0.79210(3) 0.0330(3) Uani 1 1 d . B .
K6 K -0.02611(4) 0.55165(4) 0.64718(4) 0.0396(3) Uani 1 1 d . B .
K7 K 0.21789(4) 0.84868(4) 0.63107(3) 0.0339(3) Uani 1 1 d . . .
K8 K 0.33267(4) 0.75635(4) 0.53899(3) 0.0338(3) Uani 1 1 d . . .
S1 S 0.24518(5) 0.35474(5) 0.93278(4) 0.0418(3) Uani 1 1 d . . .
S2 S 0.19761(6) 0.28599(6) 0.55522(5) 0.0493(4) Uani 1 1 d . . .
S3 S 0.44935(5) 0.57621(4) 0.90019(4) 0.0316(3) Uani 1 1 d . . .
S4 S 0.58754(13) 0.44300(12) 0.58385(11) 0.0577(13) Uani 0.494(5) 1 d P A 1
S4' S 0.52496(16) 0.48031(16) 0.55130(11) 0.0750(15) Uani 0.506(5) 1 d P A 2
S5 S 0.10664(5) 0.62595(5) 0.89732(5) 0.0458(4) Uani 1 1 d . . .
S7 S 0.16409(6) 0.92506(5) 0.69376(5) 0.0546(4) Uani 1 1 d . . .
S8 S 0.41352(6) 0.68416(6) 0.50380(6) 0.0631(5) Uani 1 1 d . . .
S9 S 0.24920(5) 0.49601(5) 0.93474(5) 0.0463(4) Uani 1 1 d . . .
S10 S 0.45701(5) 0.43957(5) 0.94012(4) 0.0425(3) Uani 1 1 d . . .
S11 S 0.31883(6) 0.42447(6) 1.02978(5) 0.0578(4) Uani 1 1 d . . .
S12 S 0.15267(6) 0.40827(7) 1.10235(5) 0.0676(5) Uani 1 1 d . . .
S13 S 0.23734(6) 0.46199(7) 1.29926(5) 0.0703(5) Uani 1 1 d . . .
S14 S 0.51486(6) 0.79565(5) 0.66148(6) 0.0582(4) Uani 1 1 d . . .
S15 S 0.31970(8) 0.77859(9) 0.83999(7) 0.0918(7) Uani 1 1 d . . .
S16 S 0.58011(9) 0.72447(11) 0.93516(9) 0.1112(9) Uani 1 1 d . . .
S17 S -0.01928(7) 0.85113(6) 0.66266(5) 0.0674(5) Uani 1 1 d . . .
S18 S -0.04973(7) 0.84309(8) 0.93525(5) 0.0735(5) Uani 1 1 d . . .
S19 S 0.19742(8) 0.78946(12) 0.87084(9) 0.1403(12) Uani 1 1 d . . .
S20 S 0.27075(7) 0.89583(10) 1.24538(9) 0.1125(9) Uani 1 1 d . . .
S21 S 0.36162(11) 1.08255(11) 1.04089(8) 0.1250(10) Uani 1 1 d . . .
O1 O 0.32491(11) 0.35453(10) 0.78562(10) 0.0269(7) Uani 1 1 d . . .
O2 O 0.33622(12) 0.34818(12) 0.87943(10) 0.0383(8) Uani 1 1 d . . .
O3 O 0.19377(14) 0.26325(14) 0.88032(11) 0.0514(10) Uani 1 1 d . . .
O4 O 0.17236(11) 0.27855(10) 0.78960(9) 0.0260(7) Uani 1 1 d . . .
O5 O 0.27883(11) 0.22900(10) 0.70589(10) 0.0292(7) Uani 1 1 d . . .
O6 O 0.27446(13) 0.23095(13) 0.61398(11) 0.0462(10) Uani 1 1 d . . .
O7 O 0.21439(13) 0.39118(13) 0.60372(10) 0.0435(9) Uani 1 1 d . . .
O8 O 0.19990(11) 0.38869(11) 0.69366(10) 0.0283(7) Uani 1 1 d . . .
O9 O 0.44647(11) 0.61054(11) 0.73408(9) 0.0302(8) Uani 1 1 d . . .
O10 O 0.41709(17) 0.63960(15) 0.81629(12) 0.0674(13) Uani 1 1 d . . .
O11 O 0.55041(13) 0.55136(12) 0.88892(10) 0.0401(9) Uani 1 1 d . . .
O12 O 0.56485(11) 0.50207(10) 0.81164(9) 0.0264(7) Uani 1 1 d . . .
O13 O 0.59011(12) 0.58027(11) 0.69379(10) 0.0341(8) Uani 1 1 d . A .
O14 O 0.5981(2) 0.55173(18) 0.60595(15) 0.0880(16) Uani 1 1 d . A .
O15 O 0.4923(2) 0.42035(19) 0.62030(16) 0.0997(19) Uani 1 1 d . A .
O16 O 0.46564(11) 0.45863(11) 0.69893(10) 0.0298(8) Uani 1 1 d . A .
O17 O -0.02372(11) 0.66049(11) 0.76258(11) 0.0334(8) Uani 1 1 d . . .
O18 O 0.02974(12) 0.69403(12) 0.83900(11) 0.0428(9) Uani 1 1 d . . .
O19 O 0.16009(12) 0.59985(11) 0.81309(10) 0.0376(8) Uani 1 1 d . . .
O20 O 0.10428(11) 0.54364(11) 0.75029(10) 0.0283(7) Uani 1 1 d . . .
O21 O 0.03722(12) 0.62752(11) 0.63846(10) 0.0355(8) Uani 1 1 d . B .
O22 O -0.0168(3) 0.5897(3) 0.56407(17) 0.156(3) Uani 1 1 d DU B .
O24 O -0.04804(12) 0.51017(11) 0.72354(11) 0.0368(8) Uani 1 1 d . B .
O25 O 0.21965(12) 0.88115(11) 0.54727(9) 0.0318(8) Uani 1 1 d . . .
O26 O 0.13963(16) 0.91331(15) 0.58841(13) 0.0647(12) Uani 1 1 d . . .
O27 O 0.20211(14) 0.82078(14) 0.71543(12) 0.0551(11) Uani 1 1 d . . .
O28 O 0.27275(12) 0.77544(11) 0.67338(9) 0.0322(8) Uani 1 1 d . . .
O29 O 0.36884(11) 0.83761(11) 0.58236(10) 0.0294(7) Uani 1 1 d . . .
O30 O 0.42132(14) 0.80155(13) 0.51278(13) 0.0526(10) Uani 1 1 d . . .
O31 O 0.30270(14) 0.67870(14) 0.48494(12) 0.0554(11) Uani 1 1 d . . .
O32 O 0.24213(12) 0.71979(11) 0.54159(10) 0.0351(8) Uani 1 1 d . . .
N1 N 0.35022(17) 0.51198(15) 0.94048(14) 0.0419(11) Uani 1 1 d . . .
N2 N 0.45423(17) 0.54403(15) 1.00800(13) 0.0377(10) Uani 1 1 d . . .
N3 N 0.27414(19) 0.43057(16) 1.10873(16) 0.0525(13) Uani 1 1 d . . .
N4 N 0.19425(18) 0.41774(19) 1.02060(17) 0.0579(13) Uani 1 1 d . . .
N5 N 0.22288(18) 0.44378(18) 1.20763(18) 0.0528(13) Uani 1 1 d . . .
N6 N 0.4952(2) 0.78684(18) 0.7498(2) 0.0775(18) Uani 1 1 d . . .
N7 N 0.4156(3) 0.7930(2) 0.8251(3) 0.102(2) Uani 1 1 d . . .
N8 N 0.5265(3) 0.7626(2) 0.8636(3) 0.083(2) Uani 1 1 d . . .
N9 N 0.01648(17) 0.83537(16) 0.75108(17) 0.0490(12) Uani 1 1 d . . .
N10 N 0.00118(18) 0.83685(17) 0.86055(17) 0.0524(13) Uani 1 1 d . . .
N11 N 0.1065(2) 0.8145(2) 0.83219(17) 0.0647(15) Uani 1 1 d . . .
N12 N 0.2614(2) 0.9473(3) 1.1556(4) 0.116(4) Uani 1 1 d . . .
N13 N 0.3104(2) 1.0124(3) 1.0853(2) 0.088(2) Uani 1 1 d . . .
N14 N 0.21141(12) 0.96918(12) 1.03843(10) 0.0124(8) Uani 1 1 d DU . .
C1 C 0.37098(17) 0.36389(19) 0.81107(15) 0.0346(12) Uani 1 1 d . . .
H1A H 0.3895 0.3886 0.7951 0.041 Uiso 1 1 calc R . .
H1B H 0.3900 0.3326 0.8139 0.041 Uiso 1 1 calc R . .
C2 C 0.36366(19) 0.38324(19) 0.85681(16) 0.0410(13) Uani 1 1 d . . .
H2A H 0.3955 0.3887 0.8741 0.049 Uiso 1 1 calc R . .
H2B H 0.3463 0.4156 0.8542 0.049 Uiso 1 1 calc R . .
C3 C 0.3417(2) 0.3564(2) 0.92680(16) 0.0464(14) Uani 1 1 d . . .
H3A H 0.3370 0.3922 0.9334 0.056 Uiso 1 1 calc R . .
H3B H 0.3747 0.3466 0.9395 0.056 Uiso 1 1 calc R . .
C4 C 0.3042(2) 0.3252(2) 0.94705(17) 0.0472(14) Uani 1 1 d . . .
H4A H 0.3115 0.3235 0.9799 0.057 Uiso 1 1 calc R . .
H4B H 0.3040 0.2909 0.9349 0.057 Uiso 1 1 calc R . .
C5 C 0.2031(2) 0.3095(2) 0.95194(17) 0.0487(15) Uani 1 1 d . . .
H5A H 0.2117 0.3034 0.9843 0.058 Uiso 1 1 calc R . .
H5B H 0.1700 0.3239 0.9483 0.058 Uiso 1 1 calc R . .
C6 C 0.2023(2) 0.2600(2) 0.92754(17) 0.0496(15) Uani 1 1 d . . .
H6A H 0.2337 0.2430 0.9352 0.060 Uiso 1 1 calc R . .
H6B H 0.1767 0.2388 0.9386 0.060 Uiso 1 1 calc R . .
C7 C 0.1476(2) 0.2774(2) 0.86393(17) 0.0519(16) Uani 1 1 d . . .
H7A H 0.1261 0.2990 0.8806 0.062 Uiso 1 1 calc R . .
C8 C 0.13557(18) 0.26111(19) 0.81715(15) 0.0359(12) Uani 1 1 d . . .
H8A H 0.1337 0.2242 0.8159 0.043 Uiso 1 1 calc R . .
H8B H 0.1035 0.2746 0.8055 0.043 Uiso 1 1 calc R . .
C9 C 0.16064(16) 0.26849(17) 0.74406(15) 0.0261(11) Uani 1 1 d U . .
C10 C 0.17504(16) 0.22291(16) 0.72701(15) 0.0279(11) Uani 1 1 d . . .
C11 C 0.16082(17) 0.21283(18) 0.68190(16) 0.0339(12) Uani 1 1 d . . .
H11A H 0.1662 0.1787 0.6698 0.041 Uiso 1 1 calc R . .
C12 C 0.13397(18) 0.2474(2) 0.65522(16) 0.0372(13) Uani 1 1 d . . .
H12A H 0.1177 0.2366 0.6256 0.045 Uiso 1 1 calc R . .
C13 C 0.12173(17) 0.29283(19) 0.67293(16) 0.0342(12) Uani 1 1 d . . .
H13A H 0.0974 0.3144 0.6552 0.041 Uiso 1 1 calc R . .
C14 C 0.13480(16) 0.30453(16) 0.71744(15) 0.0271(11) Uani 1 1 d . . .
C15 C 0.12022(17) 0.35357(17) 0.73691(16) 0.0319(11) Uani 1 1 d . . .
H15A H 0.0958 0.3468 0.7581 0.038 Uiso 1 1 calc R . .
H15B H 0.1044 0.3743 0.7124 0.038 Uiso 1 1 calc R . .
C16 C 0.16116(16) 0.38350(15) 0.76109(15) 0.0263(11) Uani 1 1 d . . .
C17 C 0.20096(17) 0.39929(16) 0.73923(16) 0.0281(11) Uani 1 1 d . . .
C18 C 0.24068(17) 0.42334(15) 0.76144(15) 0.0271(11) Uani 1 1 d . . .
C19 C 0.23792(19) 0.43507(16) 0.80621(16) 0.0333(12) Uani 1 1 d . . .
H19A H 0.2617 0.4596 0.8207 0.040 Uiso 1 1 calc R . .
C20 C 0.19808(19) 0.42330(17) 0.82784(16) 0.0335(12) Uani 1 1 d . . .
H20A H 0.1933 0.4402 0.8568 0.040 Uiso 1 1 calc R . .
C21 C 0.16007(18) 0.39690(16) 0.80558(15) 0.0311(11) Uani 1 1 d . . .
H21A H 0.1295 0.3921 0.8202 0.037 Uiso 1 1 calc R . .
C22 C 0.28502(17) 0.43748(16) 0.73858(16) 0.0323(12) Uani 1 1 d . . .
H22A H 0.2757 0.4637 0.7162 0.039 Uiso 1 1 calc R . .
H22B H 0.3094 0.4521 0.7612 0.039 Uiso 1 1 calc R . .
C23 C 0.30854(16) 0.39536(16) 0.71552(15) 0.0277(11) Uani 1 1 d . . .
C24 C 0.31273(18) 0.39661(18) 0.66962(16) 0.0346(12) Uani 1 1 d . . .
H24A H 0.3053 0.4283 0.6528 0.042 Uiso 1 1 calc R . .
C25 C 0.33546(18) 0.3583(2) 0.64917(16) 0.0369(13) Uani 1 1 d . . .
H25A H 0.3455 0.3639 0.6185 0.044 Uiso 1 1 calc R . .
C26 C 0.35392(17) 0.31722(18) 0.67357(16) 0.0341(12) Uani 1 1 d . . .
H26A H 0.3745 0.2926 0.6591 0.041 Uiso 1 1 calc R . .
C27 C 0.34942(16) 0.31344(17) 0.71911(15) 0.0291(11) Uani 1 1 d U . .
C28 C 0.36774(16) 0.26763(17) 0.74444(16) 0.0310(11) Uani 1 1 d . . .
H28A H 0.3967 0.2770 0.7646 0.037 Uiso 1 1 calc R . .
H28B H 0.3782 0.2431 0.7227 0.037 Uiso 1 1 calc R . .
C29 C 0.33174(17) 0.24237(16) 0.77216(16) 0.0295(11) Uani 1 1 d . . .
C30 C 0.28762(17) 0.22443(15) 0.75172(15) 0.0272(11) Uani 1 1 d . . .
C31 C 0.25267(18) 0.20203(16) 0.77656(17) 0.0314(12) Uani 1 1 d . . .
C32 C 0.2651(2) 0.19563(17) 0.82257(17) 0.0375(13) Uani 1 1 d . . .
H32A H 0.2443 0.1739 0.8399 0.045 Uiso 1 1 calc R . .
C33 C 0.3095(2) 0.21206(17) 0.84293(17) 0.0380(13) Uani 1 1 d . . .
H33A H 0.3206 0.2005 0.8739 0.046 Uiso 1 1 calc R . .
C34 C 0.34218(19) 0.23538(16) 0.81765(17) 0.0355(12) Uani 1 1 d . . .
H34A H 0.3756 0.2428 0.8317 0.043 Uiso 1 1 calc R . .
C35 C 0.2847(2) 0.18358(17) 0.68122(17) 0.0411(13) Uani 1 1 d . . .
H35A H 0.2530 0.1664 0.6757 0.049 Uiso 1 1 calc R . .
H35B H 0.3073 0.1610 0.6990 0.049 Uiso 1 1 calc R . .
C36 C 0.3038(2) 0.1949(2) 0.63797(17) 0.0474(15) Uani 1 1 d . . .
H36A H 0.3374 0.2077 0.6435 0.057 Uiso 1 1 calc R . .
H36B H 0.3045 0.1640 0.6200 0.057 Uiso 1 1 calc R . .
C37 C 0.2801(3) 0.2309(3) 0.56712(18) 0.069(2) Uani 1 1 d . . .
H37A H 0.2621 0.2025 0.5523 0.083 Uiso 1 1 calc R . .
H37B H 0.3148 0.2274 0.5624 0.083 Uiso 1 1 calc R . .
C38 C 0.2606(2) 0.2795(2) 0.54758(19) 0.0582(17) Uani 1 1 d . . .
H38A H 0.2649 0.2806 0.5153 0.070 Uiso 1 1 calc R . .
H38B H 0.2791 0.3076 0.5623 0.070 Uiso 1 1 calc R . .
C39 C 0.1847(2) 0.3476(2) 0.53328(17) 0.0551(16) Uani 1 1 d . . .
H39A H 0.1895 0.3476 0.5010 0.066 Uiso 1 1 calc R . .
H39B H 0.1501 0.3552 0.5359 0.066 Uiso 1 1 calc R . .
C40 C 0.2156(2) 0.3894(2) 0.55614(17) 0.0539(16) Uani 1 1 d . . .
H40A H 0.2496 0.3850 0.5495 0.065 Uiso 1 1 calc R . .
H40B H 0.2041 0.4218 0.5433 0.065 Uiso 1 1 calc R . .
C41 C 0.1724(2) 0.4123(2) 0.61854(16) 0.0436(14) Uani 1 1 d . . .
H41A H 0.1461 0.3872 0.6168 0.052 Uiso 1 1 calc R . .
H41B H 0.1614 0.4407 0.5990 0.052 Uiso 1 1 calc R . .
C42 C 0.18266(19) 0.42978(18) 0.66534(16) 0.0377(13) Uani 1 1 d . . .
H42A H 0.2075 0.4564 0.6667 0.045 Uiso 1 1 calc R . .
H42B H 0.1528 0.4438 0.6760 0.045 Uiso 1 1 calc R . .
C43 C 0.20454(18) 0.18492(17) 0.75491(17) 0.0349(12) Uani 1 1 d . . .
H43A H 0.1850 0.1731 0.7787 0.042 Uiso 1 1 calc R . .
H43B H 0.2101 0.1559 0.7356 0.042 Uiso 1 1 calc R . .
C44 C 0.32788(16) 0.35386(16) 0.73961(15) 0.0243(10) Uani 1 1 d . . .
C45 C 0.4070(2) 0.6446(2) 0.73802(16) 0.0476(15) Uani 1 1 d . . .
H45A H 0.4072 0.6704 0.7144 0.057 Uiso 1 1 calc R . .
H45B H 0.3760 0.6262 0.7330 0.057 Uiso 1 1 calc R . .
C46 C 0.4094(2) 0.6685(2) 0.78062(18) 0.0627(19) Uani 1 1 d . . .
H46A H 0.4357 0.6937 0.7819 0.075 Uiso 1 1 calc R . .
H46B H 0.3786 0.6867 0.7826 0.075 Uiso 1 1 calc R . .
C47 C 0.4162(2) 0.66498(19) 0.85883(15) 0.0467(15) Uani 1 1 d . . .
H47A H 0.3906 0.6909 0.8567 0.056 Uiso 1 1 calc R . .
H47B H 0.4478 0.6813 0.8674 0.056 Uiso 1 1 calc R . .
C48 C 0.40618(19) 0.62663(18) 0.89288(16) 0.0398(13) Uani 1 1 d . . .
H48A H 0.3737 0.6122 0.8843 0.048 Uiso 1 1 calc R . .
H48B H 0.4050 0.6435 0.9221 0.048 Uiso 1 1 calc R . .
C49 C 0.50244(18) 0.60876(18) 0.92618(16) 0.0353(12) Uani 1 1 d . . .
H49A H 0.5101 0.6374 0.9073 0.042 Uiso 1 1 calc R . .
H49B H 0.4956 0.6218 0.9558 0.042 Uiso 1 1 calc R . .
C50 C 0.54493(18) 0.57414(18) 0.93177(16) 0.0362(12) Uani 1 1 d . . .
H50A H 0.5747 0.5928 0.9424 0.043 Uiso 1 1 calc R . .
H50B H 0.5395 0.5481 0.9541 0.043 Uiso 1 1 calc R . .
C51 C 0.5844(2) 0.5131(2) 0.89008(17) 0.0484(15) Uani 1 1 d . . .
H51A H 0.5833 0.4943 0.9183 0.058 Uiso 1 1 calc R . .
H51B H 0.6171 0.5280 0.8904 0.058 Uiso 1 1 calc R . .
C52 C 0.5776(3) 0.4795(2) 0.85414(18) 0.069(2) Uani 1 1 d . . .
H52A H 0.5519 0.4556 0.8602 0.083 Uiso 1 1 calc R . .
H52B H 0.6080 0.4603 0.8527 0.083 Uiso 1 1 calc R . .
C53 C 0.58052(17) 0.47656(16) 0.77510(15) 0.0277(11) Uani 1 1 d . A .
C54 C 0.62049(18) 0.49560(16) 0.75564(15) 0.0298(11) Uani 1 1 d . . .
C55 C 0.63729(18) 0.46816(17) 0.72105(15) 0.0333(12) Uani 1 1 d . A .
H55A H 0.6693 0.4773 0.7106 0.040 Uiso 1 1 calc R . .
C56 C 0.61608(19) 0.42384(18) 0.70661(16) 0.0371(13) Uani 1 1 d . A .
H56A H 0.6336 0.4007 0.6877 0.044 Uiso 1 1 calc R . .
C57 C 0.57491(19) 0.40742(17) 0.72557(16) 0.0338(12) Uani 1 1 d . A .
H57A H 0.5621 0.3732 0.7180 0.041 Uiso 1 1 calc R . .
C58 C 0.55571(17) 0.43400(15) 0.75956(15) 0.0277(11) Uani 1 1 d . . .
C59 C 0.51099(19) 0.41572(17) 0.77874(17) 0.0363(12) Uani 1 1 d . A .
H59A H 0.5201 0.4057 0.8102 0.044 Uiso 1 1 calc R . .
H59B H 0.4994 0.3854 0.7621 0.044 Uiso 1 1 calc R . .
C60 C 0.46899(17) 0.45246(16) 0.77792(15) 0.0269(11) Uani 1 1 d . . .
C61 C 0.44748(18) 0.47258(17) 0.73852(15) 0.0303(12) Uani 1 1 d . A .
C62 C 0.40888(18) 0.50611(17) 0.73717(16) 0.0333(12) Uani 1 1 d . . .
C63 C 0.38930(17) 0.51669(17) 0.77709(16) 0.0322(12) Uani 1 1 d . A .
H63A H 0.3586 0.5364 0.7765 0.039 Uiso 1 1 calc R . .
C64 C 0.40841(18) 0.49497(18) 0.81657(17) 0.0344(12) Uani 1 1 d . . .
H64A H 0.3898 0.4966 0.8434 0.041 Uiso 1 1 calc R A .
C65 C 0.44848(18) 0.46455(17) 0.81741(17) 0.0341(12) Uani 1 1 d . A .
H65A H 0.4582 0.4447 0.8450 0.041 Uiso 1 1 calc R . .
C66 C 0.38757(18) 0.53042(19) 0.69392(15) 0.0376(12) Uani 1 1 d . A .
H66A H 0.3730 0.5041 0.6738 0.045 Uiso 1 1 calc R . .
H66B H 0.3612 0.5532 0.7008 0.045 Uiso 1 1 calc R . .
C67 C 0.42352(19) 0.55966(18) 0.66927(15) 0.0353(12) Uani 1 1 d . . .
C68 C 0.4281(2) 0.5502(2) 0.62386(16) 0.0404(13) Uani 1 1 d . A .
H68A H 0.4036 0.5286 0.6064 0.048 Uiso 1 1 calc R . .
C69 C 0.4609(2) 0.5767(2) 0.60178(18) 0.0497(16) Uani 1 1 d . A .
H69A H 0.4586 0.5753 0.5684 0.060 Uiso 1 1 calc R . .
C70 C 0.4908(2) 0.6112(2) 0.62367(17) 0.0421(14) Uani 1 1 d . A .
H70A H 0.5106 0.6334 0.6058 0.050 Uiso 1 1 calc R . .
C71 C 0.4878(2) 0.62218(17) 0.66881(16) 0.0360(13) Uani 1 1 d . . .
C72 C 0.5202(2) 0.66111(17) 0.69294(17) 0.0408(14) Uani 1 1 d . A .
H72A H 0.5417 0.6748 0.6715 0.049 Uiso 1 1 calc R . .
H72B H 0.4994 0.6888 0.7016 0.049 Uiso 1 1 calc R . .
C73 C 0.55148(18) 0.64428(17) 0.73417(16) 0.0323(12) Uani 1 1 d . . .
C74 C 0.58419(18) 0.60520(16) 0.73376(16) 0.0317(12) Uani 1 1 d . A .
C75 C 0.61141(17) 0.58835(16) 0.77227(16) 0.0304(11) Uani 1 1 d . . .
C76 C 0.60649(18) 0.61380(18) 0.81232(16) 0.0341(12) Uani 1 1 d . A .
H76A H 0.6295 0.6061 0.8392 0.041 Uiso 1 1 calc R . .
C77 C 0.57593(18) 0.65415(18) 0.81339(18) 0.0367(13) Uani 1 1 d . . .
H77A H 0.5794 0.6771 0.8397 0.044 Uiso 1 1 calc R A .
C78 C 0.54779(19) 0.66892(17) 0.77445(18) 0.0380(13) Uani 1 1 d . A .
H78A H 0.5305 0.7017 0.7741 0.046 Uiso 1 1 calc R . .
C79 C 0.6241(3) 0.6035(2) 0.6673(2) 0.073(2) Uani 1 1 d . . .
H79A H 0.6540 0.6117 0.6867 0.088 Uiso 1 1 calc R A .
H79B H 0.6101 0.6350 0.6547 0.088 Uiso 1 1 calc R . .
C80 C 0.6361(2) 0.5710(3) 0.6309(2) 0.067(2) Uani 1 1 d . A .
H80A H 0.6558 0.5902 0.6112 0.080 Uiso 1 1 calc R . .
H80B H 0.6564 0.5432 0.6438 0.080 Uiso 1 1 calc R . .
C81 C 0.6007(9) 0.5405(5) 0.5614(6) 0.082(6) Uani 0.494(5) 1 d PDU A 1
H81A H 0.6260 0.5612 0.5494 0.098 Uiso 0.494(5) 1 calc PR A 1
H81B H 0.5692 0.5479 0.5441 0.098 Uiso 0.494(5) 1 calc PR A 1
C82 C 0.6126(7) 0.4870(5) 0.5568(5) 0.075(5) Uani 0.494(5) 1 d PDU A 1
H82A H 0.6480 0.4839 0.5645 0.090 Uiso 0.494(5) 1 calc PR A 1
H82B H 0.6063 0.4789 0.5246 0.090 Uiso 0.494(5) 1 calc PR A 1
C81' C 0.6197(6) 0.5191(9) 0.5705(6) 0.069(5) Uani 0.506(5) 1 d PDU A 2
H81C H 0.6432 0.5383 0.5546 0.083 Uiso 0.506(5) 1 calc PR A 2
H81D H 0.6361 0.4894 0.5845 0.083 Uiso 0.506(5) 1 calc PR A 2
C82' C 0.5764(8) 0.5044(8) 0.5393(6) 0.132(8) Uani 0.506(5) 1 d PDU A 2
H82C H 0.5891 0.4807 0.5180 0.159 Uiso 0.506(5) 1 calc PR A 2
H82D H 0.5673 0.5348 0.5218 0.159 Uiso 0.506(5) 1 calc PR A 2
C83 C 0.5321(5) 0.4272(4) 0.5553(4) 0.156(5) Uani 1 1 d U . .
H83A H 0.5131 0.4579 0.5480 0.187 Uiso 0.494(5) 1 calc PR A 1
H83B H 0.5377 0.4105 0.5269 0.187 Uiso 0.494(5) 1 calc PR A 1
H83C H 0.5285 0.4137 0.5245 0.187 Uiso 0.506(5) 1 d PR A 2
H83D H 0.5666 0.4224 0.5667 0.187 Uiso 0.506(5) 1 d PR A 2
C84 C 0.5050(4) 0.3947(4) 0.5815(3) 0.140(4) Uani 1 1 d U A .
H84A H 0.4753 0.3834 0.5633 0.168 Uiso 1 1 calc R . .
H84B H 0.5248 0.3649 0.5906 0.168 Uiso 1 1 calc R . .
C85 C 0.4589(3) 0.3974(3) 0.6409(2) 0.076(2) Uani 1 1 d . . .
H85A H 0.4727 0.3650 0.6515 0.091 Uiso 1 1 calc R A .
H85B H 0.4316 0.3899 0.6181 0.091 Uiso 1 1 calc R . .
C86 C 0.4396(3) 0.4192(3) 0.6762(2) 0.093(3) Uani 1 1 d U A .
H86A H 0.4348 0.3928 0.6984 0.111 Uiso 1 1 calc R . .
H86B H 0.4070 0.4320 0.6653 0.111 Uiso 1 1 calc R . .
C87 C 0.64458(17) 0.54402(17) 0.77178(18) 0.0379(13) Uani 1 1 d . A .
H87A H 0.6603 0.5388 0.8025 0.045 Uiso 1 1 calc R . .
H87B H 0.6705 0.5519 0.7524 0.045 Uiso 1 1 calc R . .
C88 C 0.45231(19) 0.59716(18) 0.68993(15) 0.0320(12) Uani 1 1 d . A .
C89 C -0.03592(19) 0.70745(18) 0.78314(18) 0.0426(14) Uani 1 1 d . . .
H89A H -0.0713 0.7133 0.7781 0.051 Uiso 1 1 calc R . .
H89B H -0.0192 0.7354 0.7695 0.051 Uiso 1 1 calc R . .
C90 C -0.02056(18) 0.70496(19) 0.83198(17) 0.0399(13) Uani 1 1 d . . .
H90A H -0.0272 0.7373 0.8462 0.048 Uiso 1 1 calc R . .
H90B H -0.0393 0.6787 0.8459 0.048 Uiso 1 1 calc R . .
C91 C 0.0505(2) 0.7088(2) 0.88263(17) 0.0451(14) Uani 1 1 d . . .
H91A H 0.0327 0.6929 0.9059 0.054 Uiso 1 1 calc R . .
H91B H 0.0483 0.7454 0.8860 0.054 Uiso 1 1 calc R . .
C92 C 0.1023(2) 0.69285(18) 0.88776(18) 0.0449(14) Uani 1 1 d . . .
H92A H 0.1198 0.7107 0.9133 0.054 Uiso 1 1 calc R . .
H92B H 0.1176 0.7015 0.8604 0.054 Uiso 1 1 calc R . .
C93 C 0.1698(2) 0.6146(2) 0.89405(18) 0.0496(15) Uani 1 1 d . . .
H93A H 0.1885 0.6358 0.9165 0.060 Uiso 1 1 calc R . .
H93B H 0.1767 0.5794 0.9025 0.060 Uiso 1 1 calc R . .
C94 C 0.1884(2) 0.6240(2) 0.84898(19) 0.0501(15) Uani 1 1 d . . .
H94A H 0.1885 0.6603 0.8432 0.060 Uiso 1 1 calc R . .
H94B H 0.2223 0.6120 0.8499 0.060 Uiso 1 1 calc R . .
C95 C 0.16530(19) 0.54721(16) 0.81273(16) 0.0369(13) Uani 1 1 d . . .
H95A H 0.1431 0.5317 0.8326 0.044 Uiso 1 1 calc R . .
H95B H 0.1990 0.5378 0.8236 0.044 Uiso 1 1 calc R . .
C96 C 0.15347(18) 0.52943(17) 0.76565(16) 0.0346(12) Uani 1 1 d . . .
H96A H 0.1763 0.5444 0.7460 0.041 Uiso 1 1 calc R . .
H96B H 0.1568 0.4927 0.7644 0.041 Uiso 1 1 calc R . .
C97 C 0.08710(16) 0.52038(16) 0.71041(15) 0.0259(11) Uani 1 1 d . B .
C98 C 0.10000(17) 0.53909(16) 0.66949(15) 0.0279(11) Uani 1 1 d . . .
C99 C 0.08352(18) 0.51250(18) 0.63124(17) 0.0365(13) Uani 1 1 d . B .
H99A H 0.0969 0.5210 0.6024 0.044 Uiso 1 1 calc R . .
C100 C 0.05561(19) 0.47024(18) 0.63302(17) 0.0361(12) Uani 1 1 d . B .
H10A H 0.0515 0.4474 0.6066 0.043 Uiso 1 1 calc R . .
C101 C 0.04167(18) 0.45457(17) 0.67379(17) 0.0356(12) Uani 1 1 d . B .
H10B H 0.0258 0.4212 0.6756 0.043 Uiso 1 1 calc R . .
C102 C 0.05681(17) 0.47956(16) 0.71324(15) 0.0287(11) Uani 1 1 d . . .
C103 C 0.04173(19) 0.46074(17) 0.75740(16) 0.0379(13) Uani 1 1 d . B .
H10C H 0.0491 0.4279 0.7678 0.045 Uiso 1 1 calc R . .
C104 C 0.01413(19) 0.49720(17) 0.78409(17) 0.0342(12) Uani 1 1 d . . .
C105 C -0.02781(19) 0.52165(17) 0.76647(17) 0.0346(12) Uani 1 1 d . B .
C106 C -0.05144(18) 0.55828(17) 0.79059(17) 0.0325(12) Uani 1 1 d . . .
C107 C -0.0336(2) 0.56591(19) 0.83471(19) 0.0426(14) Uani 1 1 d . B .
H10D H -0.0529 0.5868 0.8542 0.051 Uiso 1 1 calc R . .
C108 C 0.0060(2) 0.5394(2) 0.85431(19) 0.0474(15) Uani 1 1 d . . .
H10E H 0.0137 0.5400 0.8876 0.057 Uiso 1 1 calc R B .
C109 C 0.0301(2) 0.50645(17) 0.82881(17) 0.0390(13) Uani 1 1 d . B .
H10F H 0.0558 0.4845 0.8441 0.047 Uiso 1 1 calc R . .
C110 C -0.0953(2) 0.58661(19) 0.76964(19) 0.0477(15) Uani 1 1 d . B .
H11B H -0.1225 0.5628 0.7640 0.057 Uiso 1 1 calc R . .
H11C H -0.1048 0.6113 0.7917 0.057 Uiso 1 1 calc R . .
C111 C -0.08900(18) 0.61357(18) 0.72657(17) 0.0356(12) Uani 1 1 d . . .
C112 C -0.12013(19) 0.6039(2) 0.6882(2) 0.0464(14) Uani 1 1 d . B .
H11D H -0.1500 0.5836 0.6908 0.056 Uiso 1 1 calc R . .
C113 C -0.1147(2) 0.6282(2) 0.6484(2) 0.0489(15) Uani 1 1 d . B .
H11E H -0.1417 0.6273 0.6237 0.059 Uiso 1 1 calc R . .
C114 C -0.0773(2) 0.66123(19) 0.64603(18) 0.0422(14) Uani 1 1 d . B .
H11F H -0.0769 0.6823 0.6186 0.051 Uiso 1 1 calc R . .
C115 C -0.04523(18) 0.67278(17) 0.68338(18) 0.0361(12) Uani 1 1 d . . .
C116 C -0.00523(18) 0.71020(17) 0.67973(17) 0.0375(13) Uani 1 1 d . B .
H11G H -0.0118 0.7397 0.6981 0.045 Uiso 1 1 calc R . .
H11H H -0.0065 0.7214 0.6482 0.045 Uiso 1 1 calc R . .
C117 C 0.04581(18) 0.69203(17) 0.69412(16) 0.0326(12) Uani 1 1 d . . .
C118 C 0.06512(18) 0.65086(17) 0.67365(16) 0.0314(12) Uani 1 1 d . B .
C119 C 0.11011(18) 0.63157(17) 0.68803(15) 0.0297(11) Uani 1 1 d . . .
C120 C 0.13808(18) 0.65592(17) 0.72280(16) 0.0334(12) Uani 1 1 d . B .
H12B H 0.1732 0.6471 0.7290 0.040 Uiso 1 1 calc R . .
C121 C 0.12069(19) 0.69783(17) 0.74285(17) 0.0377(13) Uani 1 1 d . . .
H12C H 0.1438 0.7204 0.7609 0.045 Uiso 1 1 calc R B .
C122 C 0.07423(19) 0.71478(17) 0.72819(17) 0.0362(12) Uani 1 1 d . B .
H12D H 0.0639 0.7481 0.7389 0.043 Uiso 1 1 calc R . .
C123 C 0.0419(3) 0.6489(2) 0.59477(18) 0.0624(18) Uani 1 1 d . . .
H12E H 0.0301 0.6838 0.5942 0.075 Uiso 1 1 calc R B .
H12F H 0.0765 0.6493 0.5892 0.075 Uiso 1 1 calc R . .
C124 C 0.0151(3) 0.6214(3) 0.5604(2) 0.089(3) Uani 1 1 d . B .
H12G H -0.0002 0.6468 0.5397 0.106 Uiso 1 1 calc R . .
H12H H 0.0397 0.6046 0.5440 0.106 Uiso 1 1 calc R . .
C126 C -0.0731(4) 0.5412(4) 0.5199(3) 0.173(5) Uani 1 1 d DU . .
H12K H -0.0584 0.5334 0.4920 0.208 Uiso 0.371(5) 1 calc PR B 1
H12L H -0.1087 0.5407 0.5125 0.208 Uiso 0.371(5) 1 calc PR B 1
H12M H -0.0737 0.5092 0.5034 0.208 Uiso 0.629(5) 1 d PR B 2
H12N H -0.0907 0.5656 0.4996 0.208 Uiso 0.629(5) 1 d PR B 2
C129 C -0.1072(3) 0.4571(3) 0.6817(2) 0.083(2) Uani 1 1 d D . .
H12S H -0.1329 0.4828 0.6768 0.099 Uiso 0.371(5) 1 calc PR B 1
H12T H -0.1230 0.4240 0.6828 0.099 Uiso 0.371(5) 1 calc PR B 1
H12U H -0.1097 0.4204 0.6781 0.099 Uiso 0.629(5) 1 d PR B 2
H12V H -0.1402 0.4692 0.6858 0.099 Uiso 0.629(5) 1 d PR B 2
C130 C -0.0788(2) 0.4662(2) 0.7219(2) 0.0665(19) Uani 1 1 d . B .
H13B H -0.0579 0.4368 0.7289 0.080 Uiso 1 1 calc R . .
H13C H -0.1007 0.4692 0.7459 0.080 Uiso 1 1 calc R . .
C131 C 0.12950(18) 0.58549(17) 0.66572(16) 0.0341(12) Uani 1 1 d . B .
H13D H 0.1312 0.5929 0.6336 0.041 Uiso 1 1 calc R . .
H13E H 0.1630 0.5790 0.6792 0.041 Uiso 1 1 calc R . .
C132 C -0.05284(17) 0.64919(17) 0.72348(17) 0.0331(12) Uani 1 1 d . B .
C133 C 0.1879(2) 0.9205(2) 0.52840(17) 0.0465(14) Uani 1 1 d . . .
H13F H 0.1623 0.9061 0.5069 0.056 Uiso 1 1 calc R . .
H13G H 0.2068 0.9446 0.5121 0.056 Uiso 1 1 calc R . .
C134 C 0.1655(2) 0.9464(2) 0.5650(2) 0.0550(16) Uani 1 1 d . . .
H13H H 0.1911 0.9622 0.5856 0.066 Uiso 1 1 calc R . .
H13I H 0.1435 0.9730 0.5521 0.066 Uiso 1 1 calc R . .
C135 C 0.1042(3) 0.9351(3) 0.6142(2) 0.084(2) Uani 1 1 d . . .
H13J H 0.0814 0.9084 0.6213 0.101 Uiso 1 1 calc R . .
H13Q H 0.0853 0.9596 0.5949 0.101 Uiso 1 1 calc R . .
C136 C 0.1210(3) 0.9598(3) 0.6556(2) 0.077(2) Uani 1 1 d . . .
H13K H 0.0924 0.9680 0.6716 0.092 Uiso 1 1 calc R . .
H13L H 0.1363 0.9918 0.6482 0.092 Uiso 1 1 calc R . .
C137 C 0.1304(2) 0.8700(2) 0.70314(19) 0.0537(16) Uani 1 1 d . . .
H13M H 0.0999 0.8793 0.7158 0.064 Uiso 1 1 calc R . .
H13R H 0.1217 0.8529 0.6743 0.064 Uiso 1 1 calc R . .
C138 C 0.1587(2) 0.8353(2) 0.7345(2) 0.0645(10) Uani 1 1 d U . .
H13N H 0.1672 0.8520 0.7636 0.077 Uiso 1 1 calc R . .
H13O H 0.1390 0.8055 0.7396 0.077 Uiso 1 1 calc R . .
C139 C 0.2286(2) 0.7840(2) 0.73723(19) 0.0574(17) Uani 1 1 d . . .
H13P H 0.2081 0.7537 0.7370 0.069 Uiso 1 1 calc R . .
H13S H 0.2359 0.7942 0.7688 0.069 Uiso 1 1 calc R . .
C140 C 0.2727(3) 0.7707(3) 0.72039(19) 0.081(2) Uani 1 1 d . . .
H14A H 0.2805 0.7358 0.7289 0.097 Uiso 1 1 calc R . .
H14E H 0.2989 0.7920 0.7350 0.097 Uiso 1 1 calc R . .
C141 C 0.30623(17) 0.74522(16) 0.65410(15) 0.0279(11) Uani 1 1 d . . .
C142 C 0.35389(18) 0.76113(17) 0.65477(14) 0.0298(11) Uani 1 1 d . . .
C143 C 0.38656(18) 0.72789(18) 0.63780(15) 0.0316(12) Uani 1 1 d . . .
H14B H 0.4221 0.7345 0.6440 0.038 Uiso 1 1 calc R . .
C144 C 0.3716(2) 0.68201(18) 0.61978(16) 0.0370(13) Uani 1 1 d . . .
H14C H 0.3963 0.6560 0.6146 0.044 Uiso 1 1 calc R . .
C145 C 0.32345(19) 0.66887(18) 0.61857(15) 0.0346(12) Uani 1 1 d . . .
H14D H 0.3135 0.6343 0.6093 0.042 Uiso 1 1 calc R . .
C146 C 0.28981(18) 0.70017(17) 0.63486(15) 0.0319(12) Uani 1 1 d . . .
C147 C 0.23656(19) 0.68515(18) 0.63132(18) 0.0415(13) Uani 1 1 d . . .
H14F H 0.2331 0.6530 0.6151 0.050 Uiso 1 1 calc R . .
H14G H 0.2274 0.6794 0.6619 0.050 Uiso 1 1 calc R . .
C148 C 0.20061(18) 0.72195(17) 0.60808(17) 0.0339(12) Uani 1 1 d . . .
C149 C 0.20555(18) 0.73904(17) 0.56547(16) 0.0326(12) Uani 1 1 d . . .
C150 C 0.17529(18) 0.77557(17) 0.54485(15) 0.0318(12) Uani 1 1 d . . .
C151 C 0.13625(19) 0.79146(18) 0.56727(17) 0.0398(13) Uani 1 1 d . . .
H15C H 0.1099 0.8114 0.5505 0.048 Uiso 1 1 calc R . .
C152 C 0.12834(19) 0.77214(18) 0.60820(17) 0.0362(12) Uani 1 1 d . . .
H15D H 0.0967 0.7784 0.6207 0.043 Uiso 1 1 calc R . .
C153 C 0.16085(19) 0.73903(17) 0.62925(17) 0.0366(12) Uani 1 1 d . . .
H15E H 0.1536 0.7234 0.6581 0.044 Uiso 1 1 calc R . .
C154 C 0.18133(19) 0.79526(19) 0.49835(15) 0.0385(13) Uani 1 1 d . . .
H15F H 0.1758 0.7673 0.4769 0.046 Uiso 1 1 calc R . .
H15G H 0.1557 0.8204 0.4906 0.046 Uiso 1 1 calc R . .
C155 C 0.22992(18) 0.81876(17) 0.49174(15) 0.0303(11) Uani 1 1 d . . .
C156 C 0.25732(19) 0.80054(18) 0.45852(15) 0.0357(12) Uani 1 1 d . . .
H15H H 0.2418 0.7770 0.4355 0.043 Uiso 1 1 calc R . .
C157 C 0.3011(2) 0.82217(18) 0.45142(16) 0.0378(13) Uani 1 1 d . . .
H15I H 0.3159 0.8151 0.4230 0.045 Uiso 1 1 calc R . .
C158 C 0.31886(19) 0.86098(18) 0.47848(16) 0.0382(13) Uani 1 1 d . . .
H15J H 0.3485 0.8790 0.4707 0.046 Uiso 1 1 calc R . .
C159 C 0.29320(18) 0.88038(17) 0.51181(14) 0.0301(11) Uani 1 1 d . . .
C160 C 0.31410(19) 0.92184(17) 0.54176(15) 0.0367(12) Uani 1 1 d . . .
H16A H 0.2935 0.9518 0.5364 0.044 Uiso 1 1 calc R . .
H16B H 0.3467 0.9302 0.5332 0.044 Uiso 1 1 calc R . .
C161 C 0.31831(17) 0.90987(17) 0.59132(15) 0.0294(11) Uani 1 1 d . . .
C162 C 0.34435(17) 0.86853(16) 0.61008(15) 0.0274(11) Uani 1 1 d . . .
C163 C 0.34562(17) 0.85616(17) 0.65499(15) 0.0292(11) Uani 1 1 d . . .
C164 C 0.32269(18) 0.88839(18) 0.68256(16) 0.0341(12) Uani 1 1 d . . .
H16C H 0.3288 0.8843 0.7157 0.041 Uiso 1 1 calc R . .
C165 C 0.29839(18) 0.93064(18) 0.66560(16) 0.0352(12) Uani 1 1 d . . .
H16D H 0.2897 0.9573 0.6867 0.042 Uiso 1 1 calc R . .
C166 C 0.29618(18) 0.94116(18) 0.61996(16) 0.0358(12) Uani 1 1 d . . .
H16E H 0.2837 0.9743 0.6088 0.043 Uiso 1 1 calc R . .
C167 C 0.41627(18) 0.85570(18) 0.57456(19) 0.0426(13) Uani 1 1 d . . .
H16F H 0.4338 0.8664 0.6033 0.051 Uiso 1 1 calc R . .
H16G H 0.4129 0.8850 0.5544 0.051 Uiso 1 1 calc R . .
C168 C 0.4447(2) 0.8159(2) 0.55387(19) 0.0516(15) Uani 1 1 d . . .
H16H H 0.4775 0.8286 0.5497 0.062 Uiso 1 1 calc R . .
H16K H 0.4483 0.7867 0.5741 0.062 Uiso 1 1 calc R . .
C169 C 0.4516(3) 0.7759(2) 0.4848(2) 0.0645(10) Uani 1 1 d U . .
H16I H 0.4355 0.7765 0.4539 0.077 Uiso 1 1 calc R . .
H16J H 0.4822 0.7950 0.4847 0.077 Uiso 1 1 calc R . .
C170 C 0.4637(3) 0.7257(2) 0.4957(3) 0.083(2) Uani 1 1 d . . .
H17A H 0.4862 0.7256 0.5234 0.100 Uiso 1 1 calc R . .
H17B H 0.4816 0.7118 0.4715 0.100 Uiso 1 1 calc R . .
C171 C 0.3772(3) 0.6850(2) 0.4523(2) 0.073(2) Uani 1 1 d . . .
H17C H 0.3690 0.7200 0.4441 0.088 Uiso 1 1 calc R . .
H17D H 0.3958 0.6709 0.4288 0.088 Uiso 1 1 calc R . .
C172 C 0.3325(2) 0.6565(2) 0.4541(2) 0.0645(10) Uani 1 1 d U . .
H17E H 0.3145 0.6554 0.4239 0.077 Uiso 1 1 calc R . .
H17F H 0.3405 0.6219 0.4635 0.077 Uiso 1 1 calc R . .
C173 C 0.2620(3) 0.6542(3) 0.4934(3) 0.088(3) Uani 1 1 d . . .
H17G H 0.2453 0.6437 0.4643 0.106 Uiso 1 1 calc R . .
H17H H 0.2722 0.6234 0.5099 0.106 Uiso 1 1 calc R . .
C174 C 0.2292(3) 0.6762(3) 0.5159(3) 0.093(3) Uani 1 1 d . . .
H17J H 0.2175 0.6511 0.5365 0.112 Uiso 1 1 calc R . .
H17K H 0.2014 0.6850 0.4941 0.112 Uiso 1 1 calc R . .
C175 C 0.37198(18) 0.81094(17) 0.67379(15) 0.0335(12) Uani 1 1 d . . .
H17I H 0.3700 0.8104 0.7065 0.040 Uiso 1 1 calc R . .
H17L H 0.4066 0.8143 0.6688 0.040 Uiso 1 1 calc R . .
C176 C 0.24784(18) 0.86025(17) 0.51646(14) 0.0300(11) Uani 1 1 d . . .
C177 C 0.3090(2) 0.50517(18) 0.93813(16) 0.0367(12) Uani 1 1 d . . .
C178 C 0.5096(2) 0.44883(17) 0.97002(15) 0.0329(12) Uani 1 1 d . . .
C179 C 0.2923(2) 0.42773(18) 1.07569(19) 0.0381(13) Uani 1 1 d . . .
C180 C 0.1770(2) 0.4131(2) 1.0538(2) 0.0539(16) Uani 1 1 d . . .
C181 C 0.2285(2) 0.4519(2) 1.2454(2) 0.0508(15) Uani 1 1 d . . .
C182 C 0.5034(2) 0.7905(2) 0.7132(3) 0.0516(17) Uani 1 1 d . . .
C183 C 0.3753(3) 0.7872(2) 0.8300(2) 0.071(2) Uani 1 1 d . . .
C184 C 0.5499(3) 0.7465(3) 0.8948(4) 0.076(3) Uani 1 1 d . . .
C185 C 0.0016(2) 0.84161(18) 0.7140(2) 0.0426(14) Uani 1 1 d . . .
C186 C -0.0193(2) 0.83991(19) 0.8916(2) 0.0445(14) Uani 1 1 d . . .
C187 C 0.1431(3) 0.8054(2) 0.8485(2) 0.0627(18) Uani 1 1 d . . .
C188 C 0.2659(2) 0.9275(3) 1.1934(3) 0.063(2) Uani 1 1 d . . .
C189 C 0.3329(3) 1.0406(3) 1.0665(3) 0.078(2) Uani 1 1 d . . .
O23 O -0.0770(5) 0.4583(5) 0.6461(4) 0.048(4) Uani 0.371(5) 1 d PDU B 1
C128 C -0.1001(7) 0.4371(5) 0.6022(5) 0.049(4) Uani 0.371(5) 1 d PDU B 1
H12O H -0.0760 0.4150 0.5899 0.059 Uiso 0.371(5) 1 calc PR B 1
H12P H -0.1277 0.4158 0.6089 0.059 Uiso 0.371(5) 1 calc PR B 1
C127 C -0.1180(4) 0.4725(7) 0.5668(6) 0.0645(10) Uani 0.371(5) 1 d PDU B 1
H12Q H -0.1377 0.4998 0.5777 0.077 Uiso 0.371(5) 1 calc PR B 1
H12R H -0.1354 0.4561 0.5404 0.077 Uiso 0.371(5) 1 calc PR B 1
C125 C -0.0594(7) 0.5925(5) 0.5324(8) 0.138(11) Uani 0.371(5) 1 d PDU B 1
H12I H -0.0524 0.6117 0.5057 0.166 Uiso 0.371(5) 1 calc PR B 1
H12J H -0.0862 0.6092 0.5462 0.166 Uiso 0.371(5) 1 calc PR B 1
S6 S -0.0582(2) 0.4911(3) 0.5581(2) 0.122(3) Uani 0.371(5) 1 d PD B 1
O23' O -0.0953(4) 0.4771(4) 0.6416(3) 0.101(4) Uani 0.629(5) 1 d PDU B 2
C228 C -0.1297(6) 0.4609(6) 0.6051(5) 0.113(5) Uani 0.629(5) 1 d PDU B 2
H22C H -0.1573 0.4844 0.5998 0.135 Uiso 0.629(5) 1 calc PR B 2
H22D H -0.1421 0.4270 0.6101 0.135 Uiso 0.629(5) 1 calc PR B 2
C227 C -0.0981(12) 0.4620(13) 0.5680(10) 0.280(17) Uani 0.629(5) 1 d PDU B 2
H22G H -0.1110 0.4428 0.5414 0.336 Uiso 0.629(5) 1 calc PR B 2
H22H H -0.0639 0.4531 0.5773 0.336 Uiso 0.629(5) 1 calc PR B 2
C225 C -0.0237(5) 0.5582(5) 0.5243(3) 0.119(7) Uani 0.629(5) 1 d PD B 2
H22E H -0.0170 0.5775 0.4975 0.143 Uiso 0.629(5) 1 calc PR B 2
H22F H -0.0012 0.5294 0.5274 0.143 Uiso 0.629(5) 1 calc PR B 2
S6' S -0.10941(13) 0.53334(12) 0.56266(10) 0.0850(14) Uani 0.629(5) 1 d PDU B 2
C190 C 0.1882(4) 0.9518(4) 1.0557(4) 0.134(3) Uani 1 1 d U . .
S22 S 0.1334(2) 0.9123(3) 1.0416(2) 0.363(4) Uani 1 1 d DU . .

loop_
_atom_site_aniso_label
_atom_site_aniso_U_11
_atom_site_aniso_U_22
_atom_site_aniso_U_33
_atom_site_aniso_U_23
_atom_site_aniso_U_13
_atom_site_aniso_U_12
Cu1 0.0402(4) 0.0681(5) 0.0462(4) 0.0029(3) 0.0067(3) -0.0020(4)
Cu2 0.0343(4) 0.0482(4) 0.0395(4) 0.0026(3) 0.0007(3) -0.0017(3)
Cu3 0.0815(6) 0.0469(4) 0.0564(5) 0.0066(3) 0.0211(4) 0.0076(4)
Cu4 0.1262(9) 0.0339(5) 0.1472(9) 0.0016(5) 0.0776(8) 0.0029(5)
Cu5 0.0548(5) 0.0404(4) 0.0599(4) 0.0053(3) 0.0069(4) 0.0056(3)
Cu6 0.0735(7) 0.0669(7) 0.1715(12) -0.0446(7) 0.0177(8) 0.0037(5)
K1 0.0236(6) 0.0303(6) 0.0370(6) 0.0016(5) 0.0025(5) -0.0044(5)
K2 0.0263(6) 0.0333(6) 0.0365(6) -0.0017(5) 0.0058(5) 0.0008(5)
K3 0.0244(6) 0.0259(5) 0.0321(6) 0.0026(4) 0.0051(5) 0.0013(4)
K4 0.0398(7) 0.0339(6) 0.0386(6) -0.0011(5) 0.0120(5) -0.0007(5)
K5 0.0271(6) 0.0274(6) 0.0451(6) -0.0002(5) 0.0063(5) 0.0033(5)
K6 0.0339(7) 0.0352(6) 0.0503(7) 0.0049(5) 0.0075(6) 0.0026(5)
K7 0.0339(7) 0.0364(6) 0.0322(6) 0.0026(5) 0.0072(5) 0.0021(5)
K8 0.0336(7) 0.0318(6) 0.0360(6) -0.0027(5) 0.0039(5) -0.0005(5)
S1 0.0437(9) 0.0453(8) 0.0365(7) 0.0073(6) 0.0049(6) -0.0004(7)
S2 0.0431(9) 0.0625(10) 0.0418(8) -0.0019(7) 0.0018(7) -0.0047(7)
S3 0.0298(7) 0.0328(7) 0.0328(7) 0.0016(5) 0.0055(6) 0.0004(6)
S4 0.069(3) 0.052(2) 0.056(2) -0.0147(16) 0.0240(18) 0.0079(17)
S4' 0.092(3) 0.087(3) 0.047(2) -0.0004(18) 0.0143(19) 0.030(2)
S5 0.0488(10) 0.0382(8) 0.0494(8) 0.0004(6) -0.0002(7) 0.0064(7)
S7 0.0580(11) 0.0462(9) 0.0630(10) -0.0023(7) 0.0228(8) 0.0089(8)
S8 0.0576(11) 0.0483(9) 0.0865(12) -0.0024(8) 0.0233(10) 0.0070(8)
S9 0.0306(8) 0.0471(8) 0.0599(9) 0.0010(7) -0.0012(7) 0.0011(7)
S10 0.0476(9) 0.0390(8) 0.0390(7) -0.0057(6) -0.0057(7) -0.0015(7)
S11 0.0387(9) 0.0862(12) 0.0485(9) -0.0038(8) 0.0039(7) 0.0025(8)
S12 0.0560(11) 0.0884(13) 0.0618(10) 0.0098(9) 0.0231(9) -0.0060(9)
S13 0.0524(11) 0.1006(14) 0.0601(10) -0.0178(9) 0.0170(9) -0.0247(10)
S14 0.0372(9) 0.0408(9) 0.0933(12) -0.0028(8) -0.0107(9) -0.0006(7)
S15 0.0694(15) 0.1220(17) 0.0810(13) -0.0107(12) -0.0079(11) 0.0339(12)
S16 0.0731(16) 0.144(2) 0.1190(19) -0.0641(18) 0.0211(15) -0.0294(15)
S17 0.0900(14) 0.0546(10) 0.0564(10) 0.0044(8) 0.0012(9) 0.0002(9)
S18 0.0585(12) 0.1082(15) 0.0545(10) 0.0103(9) 0.0095(9) 0.0170(10)
S19 0.0480(14) 0.203(3) 0.165(2) 0.127(2) -0.0154(14) -0.0172(15)
S20 0.0371(12) 0.134(2) 0.170(2) -0.0643(18) 0.0276(13) -0.0194(12)
S21 0.131(2) 0.170(2) 0.0817(15) -0.0328(15) 0.0496(15) -0.0308(19)
O1 0.0199(18) 0.0240(17) 0.0368(19) 0.0007(14) 0.0024(15) -0.0035(14)
O2 0.038(2) 0.047(2) 0.0303(19) -0.0021(16) 0.0046(16) -0.0156(17)
O3 0.044(3) 0.072(3) 0.038(2) 0.0160(19) 0.0016(19) -0.014(2)
O4 0.0202(18) 0.0288(17) 0.0292(17) -0.0012(14) 0.0033(14) -0.0075(14)
O5 0.0271(19) 0.0233(17) 0.0373(19) -0.0066(14) 0.0036(15) -0.0004(14)
O6 0.050(3) 0.054(2) 0.034(2) -0.0152(17) 0.0019(18) 0.0160(19)
O7 0.043(2) 0.053(2) 0.035(2) 0.0057(17) 0.0068(17) 0.0076(19)
O8 0.0250(19) 0.0259(17) 0.0342(18) 0.0024(14) 0.0044(15) 0.0054(14)
O9 0.033(2) 0.0272(17) 0.0316(18) 0.0025(14) 0.0080(15) 0.0088(15)
O10 0.103(4) 0.068(3) 0.034(2) 0.015(2) 0.023(2) 0.053(3)
O11 0.045(2) 0.047(2) 0.0284(18) 0.0009(16) 0.0074(16) 0.0171(18)
O12 0.0255(19) 0.0288(17) 0.0254(17) 0.0026(14) 0.0046(14) 0.0033(14)
O13 0.035(2) 0.0284(18) 0.0414(19) 0.0043(15) 0.0190(16) -0.0012(15)
O14 0.110(5) 0.100(4) 0.063(3) -0.027(3) 0.049(3) -0.039(3)
O15 0.110(4) 0.104(4) 0.097(4) -0.070(3) 0.070(3) -0.054(3)
O16 0.0277(19) 0.0276(18) 0.0346(18) -0.0063(14) 0.0054(15) -0.0084(15)
O17 0.0245(19) 0.0271(18) 0.049(2) -0.0034(15) 0.0060(17) 0.0067(15)
O18 0.032(2) 0.048(2) 0.047(2) -0.0136(17) -0.0036(17) 0.0119(17)
O19 0.035(2) 0.0315(19) 0.045(2) -0.0061(16) -0.0017(17) 0.0008(16)
O20 0.0204(18) 0.0257(17) 0.0390(19) 0.0011(14) 0.0038(15) 0.0035(14)
O21 0.033(2) 0.0322(19) 0.041(2) 0.0074(16) 0.0043(17) -0.0018(16)
O22 0.229(8) 0.171(6) 0.058(3) 0.037(4) -0.041(4) -0.131(6)
O24 0.035(2) 0.0282(19) 0.050(2) -0.0002(16) 0.0159(18) -0.0037(16)
O25 0.033(2) 0.0351(19) 0.0280(17) 0.0065(14) 0.0090(15) 0.0078(16)
O26 0.067(3) 0.073(3) 0.060(3) 0.014(2) 0.032(2) 0.032(2)
O27 0.053(3) 0.069(3) 0.049(2) 0.012(2) 0.031(2) 0.020(2)
O28 0.030(2) 0.0395(19) 0.0272(18) 0.0033(14) 0.0064(15) 0.0058(16)
O29 0.028(2) 0.0260(17) 0.0354(18) -0.0035(14) 0.0086(15) -0.0021(14)
O30 0.048(3) 0.050(2) 0.064(3) -0.012(2) 0.028(2) 0.0003(19)
O31 0.046(3) 0.055(2) 0.067(3) -0.032(2) 0.017(2) -0.003(2)
O32 0.028(2) 0.0333(19) 0.044(2) -0.0050(16) 0.0021(16) -0.0075(16)
N1 0.032(3) 0.043(3) 0.051(3) 0.005(2) 0.005(2) -0.005(2)
N2 0.038(3) 0.041(3) 0.034(2) -0.002(2) 0.000(2) 0.006(2)
N3 0.057(4) 0.046(3) 0.053(3) -0.001(2) 0.002(3) -0.002(2)
N4 0.038(3) 0.080(4) 0.056(3) -0.002(3) 0.008(3) 0.001(3)
N5 0.044(3) 0.057(3) 0.059(3) -0.004(3) 0.015(3) -0.004(2)
N6 0.073(4) 0.033(3) 0.130(5) 0.016(3) 0.026(4) 0.016(3)
N7 0.114(6) 0.046(4) 0.155(7) 0.032(4) 0.057(6) 0.019(4)
N8 0.098(6) 0.039(4) 0.121(6) -0.005(4) 0.052(5) 0.003(3)
N9 0.046(3) 0.038(3) 0.063(3) -0.003(2) 0.006(3) 0.007(2)
N10 0.047(3) 0.053(3) 0.058(3) 0.005(2) 0.009(3) 0.006(2)
N11 0.054(4) 0.087(4) 0.053(3) 0.014(3) 0.003(3) 0.008(3)
N12 0.051(4) 0.061(5) 0.220(10) -0.074(6) -0.062(6) 0.031(4)
N13 0.056(5) 0.098(5) 0.110(5) -0.043(4) 0.002(4) -0.005(4)
N14 0.0141(11) 0.0098(11) 0.0126(10) 0.0035(8) -0.0023(9) -0.0064(8)
C1 0.019(3) 0.044(3) 0.040(3) -0.003(2) -0.001(2) -0.007(2)
C2 0.032(3) 0.049(3) 0.042(3) -0.003(3) 0.001(3) -0.013(3)
C3 0.037(3) 0.059(4) 0.043(3) -0.001(3) 0.001(3) -0.007(3)
C4 0.041(4) 0.066(4) 0.034(3) 0.015(3) 0.002(3) 0.001(3)
C5 0.045(4) 0.062(4) 0.040(3) 0.021(3) 0.011(3) -0.003(3)
C6 0.053(4) 0.051(4) 0.043(3) 0.015(3) -0.005(3) -0.010(3)
C7 0.032(4) 0.087(5) 0.037(3) -0.005(3) 0.005(3) -0.001(3)
C8 0.024(3) 0.046(3) 0.038(3) 0.003(2) 0.004(2) -0.010(2)
C9 0.014(2) 0.032(3) 0.033(3) -0.006(2) 0.003(2) -0.012(2)
C10 0.018(3) 0.025(3) 0.041(3) -0.005(2) 0.008(2) -0.008(2)
C11 0.024(3) 0.033(3) 0.047(3) -0.012(2) 0.014(2) -0.008(2)
C12 0.025(3) 0.050(3) 0.037(3) -0.006(3) 0.010(2) -0.015(3)
C13 0.019(3) 0.046(3) 0.038(3) 0.002(2) 0.001(2) -0.006(2)
C14 0.015(3) 0.025(3) 0.041(3) 0.003(2) 0.003(2) -0.006(2)
C15 0.024(3) 0.033(3) 0.039(3) 0.003(2) 0.004(2) 0.001(2)
C16 0.022(3) 0.017(2) 0.040(3) 0.000(2) 0.002(2) 0.005(2)
C17 0.023(3) 0.019(2) 0.042(3) 0.006(2) 0.005(2) 0.007(2)
C18 0.021(3) 0.018(2) 0.042(3) 0.000(2) -0.003(2) 0.008(2)
C19 0.037(3) 0.020(3) 0.043(3) -0.001(2) 0.001(3) 0.005(2)
C20 0.040(3) 0.028(3) 0.033(3) -0.004(2) 0.002(2) 0.012(2)
C21 0.032(3) 0.027(3) 0.035(3) 0.003(2) 0.009(2) 0.008(2)
C22 0.021(3) 0.027(3) 0.049(3) 0.006(2) 0.005(2) -0.002(2)
C23 0.017(3) 0.023(3) 0.042(3) 0.000(2) 0.001(2) -0.008(2)
C24 0.028(3) 0.036(3) 0.040(3) 0.011(2) 0.003(2) -0.011(2)
C25 0.024(3) 0.054(4) 0.033(3) -0.003(3) 0.008(2) -0.012(3)
C26 0.021(3) 0.040(3) 0.043(3) -0.009(2) 0.012(2) -0.007(2)
C27 0.018(3) 0.029(3) 0.041(3) -0.001(2) 0.005(2) -0.008(2)
C28 0.013(3) 0.033(3) 0.046(3) -0.006(2) -0.003(2) -0.002(2)
C29 0.026(3) 0.016(2) 0.047(3) 0.000(2) 0.005(2) 0.006(2)
C30 0.026(3) 0.019(2) 0.037(3) -0.004(2) 0.003(2) 0.005(2)
C31 0.028(3) 0.018(2) 0.050(3) -0.001(2) 0.011(2) 0.004(2)
C32 0.041(3) 0.024(3) 0.050(3) 0.011(2) 0.012(3) 0.006(2)
C33 0.045(4) 0.028(3) 0.041(3) 0.006(2) 0.003(3) 0.010(3)
C34 0.028(3) 0.022(3) 0.055(3) 0.001(2) -0.002(3) 0.007(2)
C35 0.038(3) 0.026(3) 0.062(4) -0.007(3) 0.014(3) 0.004(2)
C36 0.050(4) 0.041(3) 0.050(3) -0.017(3) -0.001(3) 0.009(3)
C37 0.071(5) 0.099(5) 0.038(3) -0.021(3) 0.006(3) 0.022(4)
C38 0.054(4) 0.081(5) 0.041(3) 0.002(3) 0.007(3) -0.002(3)
C39 0.050(4) 0.083(5) 0.032(3) 0.008(3) 0.005(3) 0.008(3)
C40 0.059(4) 0.061(4) 0.045(3) 0.012(3) 0.018(3) 0.004(3)
C41 0.033(3) 0.054(3) 0.044(3) 0.015(3) 0.005(3) 0.007(3)
C42 0.035(3) 0.034(3) 0.044(3) 0.009(2) 0.002(3) 0.012(2)
C43 0.029(3) 0.025(3) 0.052(3) -0.002(2) 0.010(3) -0.001(2)
C44 0.014(2) 0.026(3) 0.034(3) 0.000(2) 0.004(2) -0.006(2)
C45 0.049(4) 0.058(4) 0.038(3) 0.014(3) 0.011(3) 0.027(3)
C46 0.077(5) 0.069(4) 0.041(3) -0.012(3) -0.003(3) 0.045(4)
C47 0.068(4) 0.046(3) 0.030(3) 0.010(2) 0.023(3) 0.026(3)
C48 0.035(3) 0.048(3) 0.037(3) -0.005(2) 0.007(2) 0.014(3)
C49 0.033(3) 0.035(3) 0.039(3) -0.006(2) 0.005(2) 0.000(2)
C50 0.028(3) 0.042(3) 0.039(3) -0.002(2) 0.006(2) -0.001(2)
C51 0.058(4) 0.047(3) 0.039(3) -0.005(3) -0.005(3) 0.025(3)
C52 0.097(6) 0.071(4) 0.039(3) 0.009(3) 0.000(3) 0.055(4)
C53 0.029(3) 0.023(3) 0.031(3) 0.001(2) 0.000(2) 0.010(2)
C54 0.026(3) 0.026(3) 0.038(3) 0.000(2) 0.005(2) 0.001(2)
C55 0.030(3) 0.029(3) 0.043(3) 0.006(2) 0.011(2) 0.010(2)
C56 0.037(3) 0.028(3) 0.046(3) -0.007(2) 0.009(3) 0.007(2)
C57 0.038(3) 0.021(3) 0.041(3) 0.000(2) 0.000(3) -0.002(2)
C58 0.029(3) 0.017(2) 0.037(3) 0.008(2) 0.001(2) 0.004(2)
C59 0.042(3) 0.024(3) 0.044(3) 0.003(2) 0.010(3) -0.005(2)
C60 0.029(3) 0.021(2) 0.031(3) 0.002(2) 0.007(2) -0.005(2)
C61 0.027(3) 0.031(3) 0.035(3) -0.006(2) 0.011(2) -0.016(2)
C62 0.025(3) 0.029(3) 0.046(3) 0.000(2) 0.005(2) -0.006(2)
C63 0.019(3) 0.036(3) 0.043(3) -0.011(2) 0.009(2) -0.008(2)
C64 0.027(3) 0.038(3) 0.040(3) -0.006(2) 0.012(2) -0.017(2)
C65 0.032(3) 0.024(3) 0.047(3) 0.006(2) 0.009(3) -0.011(2)
C66 0.024(3) 0.051(3) 0.038(3) -0.006(2) -0.001(2) -0.001(2)
C67 0.034(3) 0.039(3) 0.032(3) 0.006(2) -0.002(2) 0.011(2)
C68 0.043(4) 0.047(3) 0.029(3) 0.001(2) -0.007(3) 0.015(3)
C69 0.064(4) 0.053(4) 0.032(3) 0.008(3) 0.007(3) 0.024(3)
C70 0.050(4) 0.040(3) 0.038(3) 0.019(3) 0.017(3) 0.013(3)
C71 0.045(3) 0.023(3) 0.040(3) 0.010(2) 0.007(3) 0.010(2)
C72 0.051(4) 0.024(3) 0.051(3) 0.013(2) 0.022(3) 0.012(3)
C73 0.028(3) 0.022(3) 0.048(3) 0.003(2) 0.009(2) -0.003(2)
C74 0.033(3) 0.022(3) 0.042(3) -0.005(2) 0.013(2) -0.012(2)
C75 0.019(3) 0.025(3) 0.048(3) -0.005(2) 0.007(2) -0.007(2)
C76 0.023(3) 0.035(3) 0.045(3) -0.004(2) 0.003(2) -0.010(2)
C77 0.028(3) 0.031(3) 0.055(3) -0.016(3) 0.018(3) -0.009(2)
C78 0.036(3) 0.017(3) 0.064(4) -0.003(2) 0.020(3) -0.006(2)
C79 0.088(5) 0.051(4) 0.089(5) -0.008(3) 0.060(4) -0.029(4)
C80 0.043(4) 0.115(6) 0.046(4) 0.020(4) 0.028(3) 0.010(4)
C81 0.125(15) 0.072(11) 0.058(10) -0.004(9) 0.060(10) -0.014(11)
C82 0.103(14) 0.062(10) 0.056(9) -0.017(8) -0.010(9) 0.045(9)
C81' 0.073(8) 0.072(9) 0.069(8) 0.006(8) 0.036(7) 0.026(7)
C82' 0.165(18) 0.097(13) 0.127(14) -0.060(12) -0.029(14) -0.014(13)
C83 0.206(14) 0.140(10) 0.136(9) -0.073(8) 0.090(9) 0.009(9)
C84 0.160(10) 0.132(8) 0.147(8) -0.094(7) 0.104(8) -0.069(7)
C85 0.094(6) 0.070(5) 0.065(4) -0.034(4) 0.019(4) -0.027(4)
C86 0.084(6) 0.099(5) 0.103(5) -0.064(5) 0.049(5) -0.062(5)
C87 0.018(3) 0.033(3) 0.063(3) -0.006(3) 0.004(2) -0.001(2)
C88 0.039(3) 0.032(3) 0.025(3) 0.000(2) 0.002(2) 0.014(2)
C89 0.028(3) 0.031(3) 0.069(4) -0.003(3) 0.005(3) 0.002(2)
C90 0.027(3) 0.037(3) 0.055(3) -0.008(3) 0.002(3) 0.008(2)
C91 0.042(4) 0.042(3) 0.049(3) -0.007(3) -0.005(3) 0.017(3)
C92 0.049(4) 0.038(3) 0.044(3) -0.006(2) -0.012(3) 0.007(3)
C93 0.050(4) 0.045(3) 0.049(3) -0.015(3) -0.017(3) 0.012(3)
C94 0.034(3) 0.040(3) 0.075(4) -0.017(3) -0.005(3) 0.004(3)
C95 0.039(3) 0.023(3) 0.047(3) 0.001(2) -0.004(3) 0.008(2)
C96 0.026(3) 0.028(3) 0.049(3) 0.003(2) 0.004(2) 0.000(2)
C97 0.021(3) 0.019(2) 0.038(3) 0.000(2) 0.002(2) 0.007(2)
C98 0.022(3) 0.026(3) 0.037(3) 0.003(2) 0.007(2) 0.003(2)
C99 0.031(3) 0.040(3) 0.040(3) -0.001(2) 0.009(2) 0.016(3)
C100 0.034(3) 0.028(3) 0.045(3) -0.007(2) -0.002(3) 0.005(2)
C101 0.030(3) 0.021(3) 0.056(3) 0.002(2) 0.007(3) 0.002(2)
C102 0.023(3) 0.021(2) 0.042(3) -0.002(2) 0.005(2) 0.010(2)
C103 0.045(3) 0.020(3) 0.052(3) 0.011(2) 0.020(3) 0.008(2)
C104 0.031(3) 0.025(3) 0.049(3) 0.006(2) 0.013(3) -0.007(2)
C105 0.035(3) 0.030(3) 0.042(3) 0.006(2) 0.017(3) -0.004(2)
C106 0.026(3) 0.028(3) 0.046(3) -0.002(2) 0.019(2) -0.008(2)
C107 0.041(4) 0.037(3) 0.055(4) -0.010(3) 0.027(3) -0.014(3)
C108 0.055(4) 0.043(3) 0.048(3) 0.007(3) 0.020(3) -0.014(3)
C109 0.046(4) 0.026(3) 0.046(3) 0.008(2) 0.011(3) -0.005(2)
C110 0.034(3) 0.039(3) 0.072(4) -0.016(3) 0.019(3) -0.006(3)
C111 0.020(3) 0.032(3) 0.056(3) -0.006(3) 0.013(3) 0.006(2)
C112 0.021(3) 0.042(3) 0.076(4) -0.014(3) 0.003(3) 0.004(2)
C113 0.037(4) 0.044(3) 0.064(4) -0.012(3) -0.003(3) 0.015(3)
C114 0.037(3) 0.042(3) 0.046(3) -0.001(3) -0.005(3) 0.016(3)
C115 0.027(3) 0.028(3) 0.054(3) -0.001(2) 0.008(3) 0.012(2)
C116 0.036(3) 0.027(3) 0.050(3) 0.006(2) 0.004(3) 0.012(2)
C117 0.033(3) 0.020(3) 0.047(3) 0.011(2) 0.014(3) 0.002(2)
C118 0.027(3) 0.028(3) 0.041(3) 0.010(2) 0.011(2) -0.001(2)
C119 0.031(3) 0.027(3) 0.033(3) 0.009(2) 0.011(2) -0.001(2)
C120 0.023(3) 0.030(3) 0.049(3) 0.014(2) 0.012(2) -0.003(2)
C121 0.036(3) 0.022(3) 0.057(3) 0.000(2) 0.015(3) -0.014(2)
C122 0.029(3) 0.024(3) 0.057(3) 0.003(2) 0.013(3) 0.001(2)
C123 0.080(5) 0.063(4) 0.045(4) 0.013(3) 0.014(3) -0.007(4)
C124 0.107(7) 0.109(6) 0.048(4) 0.012(4) -0.001(4) -0.050(5)
C126 0.198(13) 0.184(12) 0.129(9) -0.051(9) -0.027(10) 0.022(10)
C129 0.097(6) 0.082(5) 0.069(5) -0.029(4) 0.012(5) -0.043(5)
C130 0.069(5) 0.061(4) 0.070(4) 0.009(3) 0.011(4) -0.040(4)
C131 0.026(3) 0.034(3) 0.043(3) 0.006(2) 0.008(2) -0.002(2)
C132 0.019(3) 0.025(3) 0.055(3) -0.008(2) 0.001(3) 0.011(2)
C133 0.044(4) 0.048(3) 0.048(3) 0.009(3) 0.006(3) 0.018(3)
C134 0.053(4) 0.038(3) 0.075(4) -0.002(3) 0.012(3) 0.015(3)
C135 0.063(5) 0.127(7) 0.065(5) 0.008(4) 0.024(4) 0.047(5)
C136 0.080(5) 0.080(5) 0.078(5) 0.005(4) 0.038(4) 0.037(4)
C137 0.036(4) 0.056(4) 0.071(4) -0.028(3) 0.009(3) -0.003(3)
C138 0.0645(11) 0.0645(11) 0.0647(11) -0.0009(5) 0.0075(5) -0.0002(5)
C139 0.055(4) 0.072(4) 0.047(3) 0.010(3) 0.011(3) 0.018(3)
C140 0.087(6) 0.121(6) 0.038(4) 0.026(4) 0.028(4) 0.051(5)
C141 0.027(3) 0.025(3) 0.033(3) 0.007(2) 0.005(2) 0.009(2)
C142 0.030(3) 0.033(3) 0.026(2) 0.001(2) -0.001(2) 0.005(2)
C143 0.024(3) 0.039(3) 0.031(3) 0.016(2) 0.000(2) 0.007(2)
C144 0.040(3) 0.031(3) 0.041(3) 0.016(2) 0.005(3) 0.011(3)
C145 0.041(3) 0.024(3) 0.038(3) 0.007(2) 0.001(3) 0.005(2)
C146 0.035(3) 0.026(3) 0.035(3) 0.016(2) 0.003(2) -0.003(2)
C147 0.038(3) 0.032(3) 0.055(3) 0.006(2) 0.007(3) -0.006(3)
C148 0.027(3) 0.028(3) 0.047(3) 0.003(2) 0.000(2) -0.010(2)
C149 0.023(3) 0.030(3) 0.045(3) -0.002(2) 0.002(2) -0.007(2)
C150 0.027(3) 0.032(3) 0.036(3) -0.005(2) 0.000(2) -0.007(2)
C151 0.026(3) 0.039(3) 0.051(3) -0.001(3) -0.015(3) -0.005(2)
C152 0.025(3) 0.036(3) 0.048(3) 0.002(2) 0.002(2) -0.011(2)
C153 0.034(3) 0.029(3) 0.047(3) 0.006(2) 0.007(3) -0.008(2)
C154 0.033(3) 0.045(3) 0.035(3) 0.002(2) -0.007(2) 0.000(3)
C155 0.029(3) 0.033(3) 0.027(3) 0.007(2) -0.005(2) 0.001(2)
C156 0.042(3) 0.041(3) 0.022(3) -0.001(2) -0.004(2) 0.009(3)
C157 0.050(4) 0.038(3) 0.027(3) -0.002(2) 0.013(3) 0.003(3)
C158 0.036(3) 0.040(3) 0.039(3) 0.016(3) 0.012(3) 0.006(3)
C159 0.032(3) 0.034(3) 0.024(2) 0.009(2) 0.002(2) 0.004(2)
C160 0.037(3) 0.032(3) 0.042(3) 0.002(2) 0.009(3) -0.001(2)
C161 0.029(3) 0.030(3) 0.029(3) -0.005(2) 0.004(2) -0.005(2)
C162 0.025(3) 0.023(3) 0.035(3) -0.008(2) 0.003(2) -0.009(2)
C163 0.028(3) 0.029(3) 0.030(3) -0.002(2) -0.001(2) -0.003(2)
C164 0.036(3) 0.037(3) 0.029(3) -0.010(2) 0.000(2) -0.013(3)
C165 0.033(3) 0.035(3) 0.039(3) -0.013(2) 0.009(2) -0.009(2)
C166 0.031(3) 0.029(3) 0.047(3) -0.002(2) 0.003(3) -0.005(2)
C167 0.029(3) 0.035(3) 0.066(4) -0.009(3) 0.016(3) -0.010(2)
C168 0.037(4) 0.064(4) 0.055(4) -0.002(3) 0.014(3) -0.001(3)
C169 0.0645(11) 0.0645(11) 0.0647(11) -0.0009(5) 0.0075(5) -0.0002(5)
C170 0.071(5) 0.075(5) 0.113(6) 0.003(4) 0.055(5) 0.009(4)
C171 0.077(5) 0.070(4) 0.081(5) -0.011(4) 0.049(4) 0.009(4)
C172 0.0645(11) 0.0645(11) 0.0647(11) -0.0009(5) 0.0075(5) -0.0002(5)
C173 0.068(5) 0.084(5) 0.120(6) -0.064(5) 0.044(5) -0.029(4)
C174 0.052(5) 0.068(5) 0.165(8) -0.068(5) 0.041(5) -0.028(4)
C175 0.029(3) 0.045(3) 0.025(3) -0.003(2) -0.004(2) 0.001(2)
C176 0.035(3) 0.033(3) 0.022(2) 0.005(2) 0.004(2) 0.008(2)
C177 0.040(4) 0.032(3) 0.038(3) 0.004(2) 0.005(3) 0.002(3)
C178 0.047(4) 0.030(3) 0.023(3) 0.000(2) 0.013(3) 0.007(3)
C179 0.037(3) 0.030(3) 0.047(3) 0.005(2) 0.002(3) -0.003(2)
C180 0.039(4) 0.066(4) 0.056(4) 0.001(3) 0.002(3) -0.004(3)
C181 0.033(4) 0.046(4) 0.076(5) -0.008(3) 0.020(3) -0.010(3)
C182 0.032(4) 0.024(3) 0.098(5) 0.002(3) 0.004(4) 0.002(2)
C183 0.083(6) 0.047(4) 0.085(5) 0.016(3) 0.017(5) 0.028(4)
C184 0.068(6) 0.040(4) 0.132(8) -0.022(5) 0.063(6) -0.006(4)
C185 0.038(4) 0.027(3) 0.063(4) -0.003(3) 0.012(3) 0.002(2)
C186 0.038(4) 0.040(3) 0.055(4) 0.003(3) -0.002(3) 0.008(3)
C187 0.049(5) 0.071(5) 0.071(5) 0.028(4) 0.016(4) -0.010(4)
C188 0.019(4) 0.070(5) 0.097(6) -0.039(4) -0.005(4) 0.007(3)
C189 0.045(5) 0.116(7) 0.074(5) -0.036(5) 0.002(4) 0.010(5)
O23 0.071(8) 0.045(7) 0.024(5) 0.006(5) -0.013(6) -0.013(6)
C128 0.054(6) 0.048(6) 0.045(6) -0.001(5) 0.013(5) -0.009(5)
C127 0.0645(11) 0.0645(11) 0.0647(11) -0.0009(5) 0.0075(5) -0.0002(5)
C125 0.122(19) 0.19(2) 0.106(17) 0.038(16) 0.019(16) -0.047(17)
S6 0.080(5) 0.152(7) 0.124(6) -0.069(5) -0.047(4) 0.023(4)
O23' 0.103(8) 0.092(9) 0.094(7) 0.038(6) -0.060(6) -0.049(6)
C228 0.094(8) 0.096(8) 0.142(9) 0.032(7) -0.023(7) -0.033(7)
C227 0.293(19) 0.276(19) 0.267(18) -0.012(10) 0.010(10) 0.012(10)
C225 0.23(2) 0.091(10) 0.033(7) -0.007(6) 0.019(9) -0.056(12)
S6' 0.085(3) 0.100(2) 0.065(2) -0.0202(16) -0.0194(17) 0.0094(18)
C190 0.122(5) 0.133(5) 0.148(5) -0.031(4) 0.011(4) 0.075(4)
S22 0.390(10) 0.458(10) 0.250(6) -0.150(6) 0.072(6) 0.099(8)

loop_
_atom_type_symbol
_atom_type_description
_atom_type_scat_dispersion_real
_atom_type_scat_dispersion_imag
_atom_type_scat_source
C C 0.0033 0.0016 'International Tables Vol C Tables 4.2.6.8 and 6.1.1.4'
H H 0.0000 0.0000 'International Tables Vol C Tables 4.2.6.8 and 6.1.1.4'
N N 0.0061 0.0033 'International Tables Vol C Tables 4.2.6.8 and 6.1.1.4'
O O 0.0106 0.0060 'International Tables Vol C Tables 4.2.6.8 and 6.1.1.4'
S S 0.1246 0.1234 'International Tables Vol C Tables 4.2.6.8 and 6.1.1.4'
K K 0.2009 0.2494 'International Tables Vol C Tables 4.2.6.8 and 6.1.1.4'
Cu Cu 0.3201 1.2651 'International Tables Vol C Tables 4.2.6.8 and 6.1.1.4'

loop_
_geom_angle_atom_site_label_1
_geom_angle_atom_site_label_2
_geom_angle_atom_site_label_3
_geom_angle
_geom_angle_site_symmetry_1
N4 Cu1 S9 121.96(16) .
N4 Cu1 S11 104.79(15) .
S9 Cu1 S11 107.47(6) .
N4 Cu1 S1 108.09(15) .
S9 Cu1 S1 105.90(5) .
S11 Cu1 S1 108.03(6) .
N1 Cu2 N2 125.87(18) .
N1 Cu2 S3 110.26(13) .
N2 Cu2 S3 99.52(13) .
N1 Cu2 S10 108.81(13) .
N2 Cu2 S10 104.23(13) .
S3 Cu2 S10 106.53(5) .
N5 Cu3 N3 129.5(2) .
N5 Cu3 S12 123.62(16) .
N3 Cu3 S12 106.93(15) .
N6 Cu4 N7 118.8(3) .
N6 Cu4 N8 127.6(3) .
N7 Cu4 N8 113.4(3) .
N9 Cu5 N11 124.5(2) .
N9 Cu5 N10 123.4(2) .
N11 Cu5 N10 112.0(2) .
N12 Cu6 N13 127.5(3) .
N12 Cu6 N14 136.6(2) .
N13 Cu6 N14 95.8(2) .
N12 Cu6 C190 113.6(4) .
N13 Cu6 C190 118.9(4) .
N14 Cu6 C190 23.2(3) .
O4 K1 O1 124.12(9) .
O4 K1 O2 172.84(10) .
O1 K1 O2 62.76(9) .
O4 K1 O3 61.03(10) .
O1 K1 O3 169.68(11) .
O2 K1 O3 111.85(10) .
O4 K1 C33 96.01(12) .
O1 K1 C33 92.26(12) .
O2 K1 C33 81.16(12) .
O3 K1 C33 77.95(13) .
O4 K1 C32 71.08(12) .
O1 K1 C32 106.27(11) .
O2 K1 C32 105.89(12) .
O3 K1 C32 65.87(12) .
C33 K1 C32 24.93(13) .
O4 K1 C20 86.46(11) .
O1 K1 C20 91.39(11) .
O2 K1 C20 95.67(12) .
O3 K1 C20 98.05(13) .
C33 K1 C20 173.41(13) .
C32 K1 C20 156.65(14) .
O4 K1 C19 100.08(11) .
O1 K1 C19 67.27(11) .
O2 K1 C19 84.32(12) .
O3 K1 C19 122.07(13) .
C33 K1 C19 158.80(14) .
C32 K1 C19 164.25(13) .
C20 K1 C19 24.12(12) .
O4 K1 C34 108.19(11) .
O1 K1 C34 67.64(11) .
O2 K1 C34 71.75(11) .
O3 K1 C34 102.61(12) .
C33 K1 C34 24.66(12) .
C32 K1 C34 43.12(13) .
C20 K1 C34 158.66(13) .
C19 K1 C34 134.72(13) .
O4 K1 S1 113.34(7) .
O1 K1 S1 118.01(7) .
O2 K1 S1 61.37(7) .
O3 K1 S1 62.20(8) .
C33 K1 S1 103.59(10) .
C32 K1 S1 112.72(10) .
C20 K1 S1 69.84(9) .
C19 K1 S1 82.60(9) .
C34 K1 S1 115.62(10) .
O4 K1 C7 44.63(11) .
O1 K1 C7 166.33(12) .
O2 K1 C7 128.91(11) .
O3 K1 C7 23.10(12) .
C33 K1 C7 96.59(15) .
C32 K1 C7 78.66(14) .
C20 K1 C7 80.86(14) .
C19 K1 C7 104.55(14) .
C34 K1 C7 120.48(14) .
S1 K1 C7 69.94(10) .
O4 K1 C21 62.73(11) .
O1 K1 C21 103.50(11) .
O2 K1 C21 119.34(11) .
O3 K1 C21 86.81(12) .
C33 K1 C21 158.21(14) .
C32 K1 C21 133.52(13) .
C20 K1 C21 23.75(11) .
C19 K1 C21 41.59(12) .
C34 K1 C21 161.93(12) .
S1 K1 C21 82.38(8) .
C7 K1 C21 65.40(13) .
O8 K2 O6 171.91(11) .
O8 K2 O5 126.26(9) .
O6 K2 O5 61.01(10) .
O8 K2 O7 60.13(9) .
O6 K2 O7 111.95(11) .
O5 K2 O7 165.85(11) .
O8 K2 C25 92.01(12) .
O6 K2 C25 83.72(13) .
O5 K2 C25 92.57(12) .
O7 K2 C25 74.00(13) .
O8 K2 C24 67.00(12) .
O6 K2 C24 108.72(13) .
O5 K2 C24 105.81(11) .
O7 K2 C24 63.56(12) .
C25 K2 C24 25.05(12) .
O8 K2 C12 93.39(12) .
O6 K2 C12 90.19(13) .
O5 K2 C12 88.98(12) .
O7 K2 C12 103.72(13) .
C25 K2 C12 172.01(13) .
C24 K2 C12 159.93(14) .
O8 K2 S2 114.36(8) .
O6 K2 S2 60.08(8) .
O5 K2 S2 117.11(7) .
O7 K2 S2 62.73(8) .
C25 K2 S2 101.04(10) .
C24 K2 S2 111.83(9) .
C12 K2 S2 71.34(9) .
O8 K2 C13 68.72(11) .
O6 K2 C13 114.64(12) .
O5 K2 C13 103.37(11) .
O7 K2 C13 90.72(12) .
C25 K2 C13 159.88(14) .
C24 K2 C13 135.51(13) .
C12 K2 C13 24.67(12) .
S2 K2 C13 82.71(9) .
O8 K2 C26 106.34(11) .
O6 K2 C26 72.26(12) .
O5 K2 C26 67.54(11) .
O7 K2 C26 98.96(12) .
C25 K2 C26 25.03(12) .
C24 K2 C26 43.67(13) .
C12 K2 C26 155.34(14) .
S2 K2 C26 111.83(9) .
C13 K2 C26 165.05(12) .
O8 K2 C11 105.87(11) .
O6 K2 C11 80.13(12) .
O5 K2 C11 64.81(11) .
O7 K2 C11 127.91(12) .
C25 K2 C11 156.63(14) .
C24 K2 C11 162.74(12) .
C12 K2 C11 24.22(12) .
S2 K2 C11 85.41(9) .
C13 K2 C11 42.55(12) .
C26 K2 C11 132.00(13) .
O8 K2 C14 57.40(10) .
O6 K2 C14 128.58(11) .
O5 K2 C14 93.60(10) .
O7 K2 C14 100.00(11) .
C25 K2 C14 145.29(12) .
C24 K2 C14 121.54(12) .
C12 K2 C14 42.24(11) .
S2 K2 C14 106.31(9) .
C13 K2 C14 23.64(11) .
C26 K2 C14 141.81(12) .
C11 K2 C14 48.52(11) .
O9 K3 O12 127.54(9) .
O9 K3 O11 168.37(10) .
O12 K3 O11 59.65(9) .
O9 K3 O10 60.37(9) .
O12 K3 O10 170.98(10) .
O11 K3 O10 113.42(10) .
O9 K3 C77 94.08(13) .
O12 K3 C77 88.83(12) .
O11 K3 C77 76.24(13) .
O10 K3 C77 95.12(14) .
O9 K3 S3 119.81(8) .
O12 K3 S3 109.51(7) .
O11 K3 S3 58.31(7) .
O10 K3 S3 61.61(7) .
C77 K3 S3 105.60(10) .
O9 K3 C65 104.62(12) .
O12 K3 C65 70.31(12) .
O11 K3 C65 86.25(12) .
O10 K3 C65 104.49(14) .
C77 K3 C65 157.75(14) .
S3 K3 C65 75.60(9) .
O9 K3 C78 68.61(12) .
O12 K3 C78 103.41(12) .
O11 K3 C78 101.65(13) .
O10 K3 C78 83.27(13) .
C77 K3 C78 25.48(13) .
S3 K3 C78 118.50(10) .
C65 K3 C78 165.88(13) .
O9 K3 C64 89.97(12) .
O12 K3 C64 95.25(12) .
O11 K3 C64 98.71(12) .
O10 K3 C64 79.72(14) .
C77 K3 C64 170.81(13) .
S3 K3 C64 65.27(9) .
C65 K3 C64 24.94(12) .
C78 K3 C64 157.41(14) .
O9 K3 C76 107.30(11) .
O12 K3 C76 64.23(11) .
O11 K3 C76 66.23(12) .
O10 K3 C76 119.67(13) .
C77 K3 C76 24.64(12) .
S3 K3 C76 113.85(9) .
C65 K3 C76 134.14(13) .
C78 K3 C76 43.51(13) .
C64 K3 C76 158.53(13) .
O9 K3 C63 65.71(11) .
O12 K3 C63 108.35(11) .
O11 K3 C63 122.93(12) .
O10 K3 C63 69.80(13) .
C77 K3 C63 158.77(14) .
S3 K3 C63 80.88(9) .
C65 K3 C63 43.07(13) .
C78 K3 C63 133.97(14) .
C64 K3 C63 24.31(12) .
C76 K3 C63 164.78(12) .
O9 K3 C60 94.22(10) .
O12 K3 C60 59.15(11) .
O11 K3 C60 97.40(11) .
O10 K3 C60 118.92(13) .
C77 K3 C60 144.42(12) .
S3 K3 C60 99.99(8) .
C65 K3 C60 24.46(11) .
C78 K3 C60 141.50(12) .
C64 K3 C60 43.06(12) .
C76 K3 C60 120.84(12) .
C63 K3 C60 49.32(12) .
O16 K4 O13 124.90(10) .
O16 K4 O15 60.73(11) .
O13 K4 O15 172.72(13) .
O16 K4 O14 170.49(15) .
O13 K4 O14 61.05(12) .
O15 K4 O14 114.08(14) .
O16 K4 S4 118.67(10) .
O13 K4 S4 113.04(10) .
O15 K4 S4 60.13(12) .
O14 K4 S4 59.44(12) .
O16 K4 C69 92.70(14) .
O13 K4 C69 92.57(14) .
O15 K4 C69 91.67(18) .
O14 K4 C69 79.20(17) .
S4 K4 C69 103.72(12) .
O16 K4 S4' 110.61(11) .
O13 K4 S4' 121.47(11) .
O15 K4 S4' 55.37(13) .
O14 K4 S4' 61.62(13) .
S4 K4 S4' 38.62(9) .
C69 K4 S4' 66.11(12) .
O16 K4 C70 105.32(12) .
O13 K4 C70 68.46(13) .
O15 K4 C70 115.76(18) .
O14 K4 C70 69.02(15) .
S4 K4 C70 113.31(11) .
C69 K4 C70 24.14(13) .
S4' K4 C70 81.34(12) .
O16 K4 C56 90.31(12) .
O13 K4 C56 90.37(12) .
O15 K4 C56 84.83(16) .
O14 K4 C56 97.26(16) .
S4 K4 C56 69.84(11) .
C69 K4 C56 173.55(13) .
S4' K4 C56 107.48(11) .
C70 K4 C56 158.34(15) .
O16 K4 C68 68.57(12) .
O13 K4 C68 106.38(12) .
O15 K4 C68 79.67(16) .
O14 K4 C68 103.20(16) .
S4 K4 C68 114.28(11) .
C69 K4 C68 24.13(13) .
S4' K4 C68 76.14(11) .
C70 K4 C68 42.29(14) .
C56 K4 C68 158.05(14) .
O16 K4 C55 103.54(11) .
O13 K4 C55 66.42(11) .
O15 K4 C55 108.69(16) .
O14 K4 C55 85.56(16) .
S4 K4 C55 81.15(11) .
C69 K4 C55 158.33(15) .
S4' K4 C55 119.35(11) .
C70 K4 C55 134.67(14) .
C56 K4 C55 23.95(11) .
C68 K4 C55 164.51(12) .
O16 K4 C57 66.18(11) .
O13 K4 C57 103.00(11) .
O15 K4 C57 74.55(16) .
O14 K4 C57 121.38(16) .
S4 K4 C57 84.01(11) .
C69 K4 C57 158.42(15) .
S4' K4 C57 115.77(11) .
C70 K4 C57 162.45(13) .
C56 K4 C57 24.16(12) .
C68 K4 C57 134.49(14) .
C55 K4 C57 41.73(12) .
O20 K5 O18 172.42(11) .
O20 K5 O17 125.38(10) .
O18 K5 O17 61.41(10) .
O20 K5 O19 60.86(9) .
O18 K5 O19 111.62(10) .
O17 K5 O19 161.96(10) .
O20 K5 C121 90.45(11) .
O18 K5 C121 85.82(12) .
O17 K5 C121 91.45(12) .
O19 K5 C121 70.99(12) .
O20 K5 C108 93.36(12) .
O18 K5 C108 89.69(13) .
O17 K5 C108 91.18(14) .
O19 K5 C108 105.79(14) .
C121 K5 C108 172.93(15) .
O20 K5 C120 65.85(11) .
O18 K5 C120 110.37(12) .
O17 K5 C120 104.55(11) .
O19 K5 C120 60.85(11) .
C121 K5 C120 24.62(12) .
C108 K5 C120 158.67(14) .
O20 K5 S5 111.11(8) .
O18 K5 S5 63.53(8) .
O17 K5 S5 121.38(8) .
O19 K5 S5 61.38(7) .
C121 K5 S5 103.25(10) .
C108 K5 S5 69.82(11) .
C120 K5 S5 111.93(10) .
O20 K5 C122 103.44(11) .
O18 K5 C122 75.60(12) .
O17 K5 C122 66.67(11) .
O19 K5 C122 95.79(12) .
C121 K5 C122 24.81(12) .
C108 K5 C122 157.29(15) .
C120 K5 C122 42.52(12) .
S5 K5 C122 116.51(10) .
O20 K5 C109 69.08(11) .
O18 K5 C109 113.86(12) .
O17 K5 C109 104.47(12) .
O19 K5 C109 93.57(12) .
C121 K5 C109 158.88(14) .
C108 K5 C109 24.29(13) .
C120 K5 C109 134.73(13) .
S5 K5 C109 80.46(10) .
C122 K5 C109 163.00(14) .
O20 K5 C107 106.61(11) .
O18 K5 C107 78.76(12) .
O17 K5 C107 66.89(13) .
O19 K5 C107 129.97(13) .
C121 K5 C107 157.56(14) .
C108 K5 C107 24.30(13) .
C120 K5 C107 163.41(14) .
S5 K5 C107 84.44(11) .
C122 K5 C107 133.34(14) .
C109 K5 C107 42.41(14) .
O20 K5 C95 44.09(10) .
O18 K5 C95 129.13(11) .
O17 K5 C95 169.45(11) .
O19 K5 C95 23.49(10) .
C121 K5 C95 89.51(13) .
C108 K5 C95 89.10(14) .
C120 K5 C95 72.80(12) .
S5 K5 C95 68.50(9) .
C122 K5 C95 113.60(13) .
C109 K5 C95 72.32(13) .
C107 K5 C95 112.87(14) .
O24 K6 O21 126.73(11) .
O24 K6 O22 171.67(18) .
O21 K6 O22 60.81(15) .
O24 K6 O23' 62.34(19) .
O21 K6 O23' 170.75(19) .
O22 K6 O23' 110.0(2) .
O24 K6 O23 59.6(2) .
O21 K6 O23 166.6(2) .
O22 K6 O23 113.9(3) .
O23' K6 O23 14.5(3) .
O24 K6 S6 116.18(18) .
O21 K6 S6 115.54(18) .
O22 K6 S6 57.7(2) .
O23' K6 S6 56.3(3) .
O23 K6 S6 56.6(3) .
O24 K6 C100 93.08(12) .
O21 K6 C100 91.47(12) .
O22 K6 C100 90.1(2) .
O23' K6 C100 89.7(3) .
O23 K6 C100 75.9(3) .
S6 K6 C100 71.55(15) .
O24 K6 C113 91.01(14) .
O21 K6 C113 91.38(13) .
O22 K6 C113 85.0(2) .
O23' K6 C113 86.3(3) .
O23 K6 C113 100.6(3) .
S6 K6 C113 100.70(16) .
C100 K6 C113 172.22(14) .
O24 K6 C114 104.40(12) .
O21 K6 C114 66.96(13) .
O22 K6 C114 74.6(2) .
O23' K6 C114 110.6(3) .
O23 K6 C114 125.0(3) .
S6 K6 C114 111.44(16) .
C100 K6 C114 157.63(15) .
C113 K6 C114 24.45(13) .
O24 K6 C101 68.39(11) .
O21 K6 C101 105.02(12) .
O22 K6 C101 114.7(2) .
O23' K6 C101 79.5(3) .
O23 K6 C101 65.0(3) .
S6 K6 C101 84.58(16) .
C100 K6 C101 24.71(12) .
C113 K6 C101 158.73(15) .
C114 K6 C101 163.84(14) .
O24 K6 C99 106.44(12) .
O21 K6 C99 67.09(12) .
O22 K6 C99 79.3(2) .
O23' K6 C99 113.9(3) .
O23 K6 C99 100.3(3) .
S6 K6 C99 84.31(15) .
C100 K6 C99 24.40(12) .
C113 K6 C99 157.64(15) .
C114 K6 C99 133.79(14) .
C101 K6 C99 42.64(12) .
O24 K6 S6' 113.46(11) .
O21 K6 S6' 116.58(10) .
O22 K6 S6' 58.25(16) .
O23' K6 S6' 54.31(18) .
O23 K6 S6' 63.6(3) .
S6 K6 S6' 32.78(13) .
C100 K6 S6' 104.30(11) .
C113 K6 S6' 67.97(12) .
C114 K6 S6' 81.67(11) .
C101 K6 S6' 114.38(11) .
C99 K6 S6' 115.27(11) .
O25 K7 O27 171.35(12) .
O25 K7 O28 127.95(10) .
O27 K7 O28 59.98(10) .
O25 K7 O26 58.83(10) .
O27 K7 O26 112.68(11) .
O28 K7 O26 167.03(12) .
O25 K7 C151 70.71(12) .
O27 K7 C151 104.87(14) .
O28 K7 C151 105.23(12) .
O26 K7 C151 65.09(13) .
O25 K7 C165 90.28(11) .
O27 K7 C165 93.28(13) .
O28 K7 C165 90.26(12) .
O26 K7 C165 101.17(13) .
C151 K7 C165 160.34(13) .
O25 K7 C152 95.23(12) .
O27 K7 C152 80.41(13) .
O28 K7 C152 91.32(12) .
O26 K7 C152 76.49(13) .
C151 K7 C152 24.55(12) .
C165 K7 C152 171.61(13) .
O25 K7 S7 113.19(8) .
O27 K7 S7 60.48(8) .
O28 K7 S7 116.89(7) .
O26 K7 S7 61.54(8) .
C151 K7 S7 108.14(11) .
C165 K7 S7 74.11(10) .
C152 K7 S7 97.86(10) .
O25 K7 C164 103.77(11) .
O27 K7 C164 82.41(12) .
O28 K7 C164 65.91(11) .
O26 K7 C164 125.53(13) .
C151 K7 C164 164.26(13) .
C165 K7 C164 24.40(12) .
C152 K7 C164 156.34(13) .
S7 K7 C164 87.60(9) .
O25 K7 C166 65.82(11) .
O27 K7 C166 117.64(13) .
O28 K7 C166 104.15(12) .
O26 K7 C166 88.71(13) .
C151 K7 C166 136.36(13) .
C165 K7 C166 24.48(11) .
C152 K7 C166 160.41(13) .
S7 K7 C166 85.94(9) .
C164 K7 C166 42.41(12) .
O25 K7 C153 108.94(12) .
O27 K7 C153 69.72(13) .
O28 K7 C153 67.28(11) .
O26 K7 C153 100.52(13) .
C151 K7 C153 42.57(13) .
C165 K7 C153 156.40(13) .
C152 K7 C153 24.06(12) .
S7 K7 C153 108.78(10) .
C164 K7 C153 132.85(13) .
C166 K7 C153 165.04(13) .
O25 K7 C150 60.14(11) .
O27 K7 C150 118.70(12) .
O28 K7 C150 94.40(11) .
O26 K7 C150 79.74(12) .
C151 K7 C150 24.35(12) .
C165 K7 C150 145.29(12) .
C152 K7 C150 42.72(12) .
S7 K7 C150 131.89(10) .
C164 K7 C150 140.13(13) .
C166 K7 C150 122.58(12) .
C153 K7 C150 49.06(12) .
O29 K8 O32 125.76(10) .
O29 K8 O31 171.75(11) .
O32 K8 O31 60.63(11) .
O29 K8 O30 60.59(10) .
O32 K8 O30 165.44(11) .
O31 K8 O30 111.90(11) .
O29 K8 C157 90.58(11) .
O32 K8 C157 92.52(12) .
O31 K8 C157 83.65(13) .
O30 K8 C157 73.74(13) .
O29 K8 S8 114.17(8) .
O32 K8 S8 118.02(8) .
O31 K8 S8 61.63(9) .
O30 K8 S8 61.90(8) .
C157 K8 S8 101.76(10) .
O29 K8 C144 93.15(12) .
O32 K8 C144 89.81(12) .
O31 K8 C144 92.05(13) .
O30 K8 C144 103.33(13) .
C157 K8 C144 173.31(13) .
S8 K8 C144 71.63(10) .
O29 K8 C156 104.28(11) .
O32 K8 C156 67.92(12) .
O31 K8 C156 72.52(13) .
O30 K8 C156 98.29(13) .
C157 K8 C156 24.60(12) .
S8 K8 C156 113.04(10) .
C144 K8 C156 157.02(14) .
O29 K8 C143 68.54(11) .
O32 K8 C143 103.35(11) .
O31 K8 C143 116.58(13) .
O30 K8 C143 91.16(12) .
C157 K8 C143 158.60(13) .
S8 K8 C143 83.54(9) .
C144 K8 C143 24.62(12) .
C156 K8 C143 163.32(13) .
O29 K8 C158 66.41(11) .
O32 K8 C158 105.25(12) .
O31 K8 C158 107.81(13) .
O30 K8 C158 63.84(12) .
C157 K8 C158 24.20(12) .
S8 K8 C158 111.87(10) .
C144 K8 C158 159.15(14) .
C156 K8 C158 42.35(13) .
C143 K8 C158 134.82(13) .
O29 K8 C145 105.73(11) .
O32 K8 C145 65.94(12) .
O31 K8 C145 81.42(12) .
O30 K8 C145 127.17(13) .
C157 K8 C145 157.91(14) .
S8 K8 C145 85.31(9) .
C144 K8 C145 23.89(12) .
C156 K8 C145 133.65(14) .
C143 K8 C145 42.00(12) .
C158 K8 C145 162.73(13) .
O29 K8 C142 57.66(10) .
O32 K8 C142 92.90(11) .
O31 K8 C142 129.63(12) .
O30 K8 C142 101.00(12) .
C157 K8 C142 143.56(12) .
S8 K8 C142 107.24(9) .
C144 K8 C142 42.42(12) .
C156 K8 C142 139.71(12) .
C143 K8 C142 23.74(11) .
C158 K8 C142 120.83(12) .
C145 K8 C142 48.21(12) .
C5 S1 C4 102.9(3) .
C5 S1 Cu1 107.89(19) .
C4 S1 Cu1 104.52(19) .
C5 S1 K1 101.53(18) .
C4 S1 K1 86.17(17) .
Cu1 S1 K1 145.20(6) .
C38 S2 C39 101.7(3) .
C38 S2 K2 84.74(19) .
C39 S2 K2 103.43(19) .
C48 S3 C49 101.0(2) .
C48 S3 Cu2 106.91(17) .
C49 S3 Cu2 110.15(17) .
C48 S3 K3 103.79(16) .
C49 S3 K3 91.09(16) .
Cu2 S3 K3 137.94(5) .
C82 S4 C83 109.3(8) .
C82 S4 K4 103.0(5) .
C83 S4 K4 92.3(3) .
C83 S4' C82' 107.0(10) .
C83 S4' K4 96.0(4) .
C82' S4' K4 98.1(6) .
C93 S5 C92 102.1(3) .
C93 S5 K5 102.58(17) .
C92 S5 K5 84.77(17) .
C137 S7 C136 101.6(3) .
C137 S7 K7 81.20(18) .
C136 S7 K7 105.5(2) .
C171 S8 C170 104.7(3) .
C171 S8 K8 85.7(2) .
C170 S8 K8 104.1(2) .
C177 S9 Cu1 100.33(18) .
C178 S10 Cu2 98.97(17) .
C179 S11 Cu1 95.2(2) .
C180 S12 Cu3 95.9(2) .
C44 O1 C1 113.1(3) .
C44 O1 K1 127.0(2) .
C1 O1 K1 117.3(2) .
C2 O2 C3 111.2(4) .
C2 O2 K1 113.5(3) .
C3 O2 K1 126.7(3) .
C7 O3 C6 115.5(4) .
C7 O3 K1 104.8(3) .
C6 O3 K1 122.3(3) .
C9 O4 C8 112.7(3) .
C9 O4 K1 128.1(2) .
C8 O4 K1 118.9(2) .
C30 O5 C35 114.8(3) .
C30 O5 K2 127.6(2) .
C35 O5 K2 116.4(3) .
C36 O6 C37 112.8(4) .
C36 O6 K2 119.3(3) .
C37 O6 K2 125.4(3) .
C41 O7 C40 115.5(4) .
C41 O7 K2 105.6(3) .
C40 O7 K2 122.1(3) .
C17 O8 C42 113.3(3) .
C17 O8 K2 125.2(2) .
C42 O8 K2 121.1(2) .
C88 O9 C45 113.6(3) .
C88 O9 K3 125.9(2) .
C45 O9 K3 120.2(2) .
C46 O10 C47 115.0(4) .
C46 O10 K3 111.2(3) .
C47 O10 K3 117.3(3) .
C51 O11 C50 114.8(4) .
C51 O11 K3 118.4(3) .
C50 O11 K3 126.6(3) .
C53 O12 C52 115.2(3) .
C53 O12 K3 125.6(2) .
C52 O12 K3 116.8(3) .
C74 O13 C79 114.1(4) .
C74 O13 K4 126.2(2) .
C79 O13 K4 119.1(3) .
C80 O14 C81 121.0(10) .
C80 O14 C81' 105.6(8) .
C81 O14 C81' 31.5(8) .
C80 O14 K4 110.8(3) .
C81 O14 K4 123.4(8) .
C81' O14 K4 115.8(8) .
C85 O15 C84 113.6(6) .
C85 O15 K4 119.0(3) .
C84 O15 K4 127.0(5) .
C61 O16 C86 113.8(4) .
C61 O16 K4 127.2(2) .
C86 O16 K4 118.7(3) .
C132 O17 C89 114.0(3) .
C132 O17 K5 126.7(2) .
C89 O17 K5 117.8(3) .
C90 O18 C91 112.2(4) .
C90 O18 K5 116.4(3) .
C91 O18 K5 124.6(3) .
C95 O19 C94 114.1(4) .
C95 O19 K5 105.0(3) .
C94 O19 K5 123.6(3) .
C97 O20 C96 112.8(3) .
C97 O20 K5 127.1(2) .
C96 O20 K5 119.6(2) .
C118 O21 C123 114.6(4) .
C118 O21 K6 125.3(2) .
C123 O21 K6 119.9(3) .
C124 O22 C125 116.8(10) .
C124 O22 C225 111.3(8) .
C125 O22 C225 57.2(11) .
C124 O22 K6 118.0(4) .
C125 O22 K6 118.4(12) .
C225 O22 K6 121.0(6) .
C105 O24 C130 113.1(4) .
C105 O24 K6 126.8(3) .
C130 O24 K6 119.4(3) .
C176 O25 C133 113.1(3) .
C176 O25 K7 124.2(2) .
C133 O25 K7 122.6(3) .
C134 O26 C135 115.6(5) .
C134 O26 K7 101.7(3) .
C135 O26 K7 121.0(3) .
C139 O27 C138 116.0(4) .
C139 O27 K7 121.4(3) .
C138 O27 K7 120.9(3) .
C141 O28 C140 115.2(4) .
C141 O28 K7 126.0(2) .
C140 O28 K7 118.3(3) .
C162 O29 C167 113.7(3) .
C162 O29 K8 126.2(3) .
C167 O29 K8 119.8(3) .
C168 O30 C169 114.1(5) .
C168 O30 K8 101.9(3) .
C169 O30 K8 121.4(3) .
C173 O31 C172 117.8(4) .
C173 O31 K8 118.1(3) .
C172 O31 K8 122.9(3) .
C149 O32 C174 115.1(4) .
C149 O32 K8 127.1(3) .
C174 O32 K8 117.8(3) .
C177 N1 Cu2 172.2(4) .
C178 N2 Cu2 149.8(4) 3_667
C179 N3 Cu3 156.9(5) .
C180 N4 Cu1 157.6(5) .
C181 N5 Cu3 173.3(5) .
C182 N6 Cu4 178.6(5) .
C183 N7 Cu4 163.0(7) .
C184 N8 Cu4 172.8(7) .
C185 N9 Cu5 176.9(4) .
C186 N10 Cu5 174.6(5) .
C187 N11 Cu5 172.4(5) .
C188 N12 Cu6 173.9(7) .
C189 N13 Cu6 166.7(7) .
C190 N14 Cu6 85.1(7) .
O1 C1 C2 110.6(4) .
O2 C2 C1 109.6(4) .
O2 C3 C4 107.7(4) .
C3 C4 S1 107.5(4) .
C6 C5 S1 114.3(4) .
O3 C6 C5 115.0(4) .
O3 C7 C8 111.8(5) .
O3 C7 K1 52.1(2) .
C8 C7 K1 85.5(3) .
O4 C8 C7 110.0(4) .
C10 C9 O4 118.6(4) .
C10 C9 C14 122.7(4) .
O4 C9 C14 118.7(4) .
C9 C10 C11 117.4(4) .
C9 C10 C43 123.1(4) .
C11 C10 C43 119.6(4) .
C12 C11 C10 120.8(4) .
C12 C11 K2 72.2(3) .
C10 C11 K2 86.1(3) .
C13 C12 C11 120.1(5) .
C13 C12 K2 78.6(3) .
C11 C12 K2 83.6(3) .
C12 C13 C14 121.3(5) .
C12 C13 K2 76.7(3) .
C14 C13 K2 86.1(3) .
C13 C14 C9 117.6(4) .
C13 C14 C15 121.1(4) .
C9 C14 C15 121.3(4) .
C13 C14 K2 70.2(3) .
C9 C14 K2 84.5(3) .
C15 C14 K2 116.5(3) .
C14 C15 C16 115.5(4) .
C21 C16 C17 117.7(4) .
C21 C16 C15 120.9(4) .
C17 C16 C15 121.4(4) .
C18 C17 O8 120.3(4) .
C18 C17 C16 122.5(4) .
O8 C17 C16 117.1(4) .
C17 C18 C19 116.9(4) .
C17 C18 C22 122.6(4) .
C19 C18 C22 120.4(4) .
C17 C18 K1 86.3(3) .
C19 C18 K1 68.8(2) .
C22 C18 K1 114.8(3) .
C20 C19 C18 122.0(5) .
C20 C19 K1 77.3(3) .
C18 C19 K1 88.0(3) .
C19 C20 C21 119.9(4) .
C19 C20 K1 78.6(3) .
C21 C20 K1 84.1(3) .
C20 C21 C16 120.7(5) .
C20 C21 K1 72.1(3) .
C16 C21 K1 87.0(3) .
C23 C22 C18 115.4(4) .
C24 C23 C44 117.6(4) .
C24 C23 C22 121.2(4) .
C44 C23 C22 121.2(4) .
C24 C23 K2 68.5(3) .
C44 C23 K2 83.1(3) .
C22 C23 K2 119.1(3) .
C25 C24 C23 120.5(5) .
C25 C24 K2 73.9(3) .
C23 C24 K2 87.7(3) .
C24 C25 C26 121.0(4) .
C24 C25 K2 81.0(3) .
C26 C25 K2 83.0(3) .
C27 C26 C25 120.8(5) .
C27 C26 K2 86.5(3) .
C25 C26 K2 71.9(3) .
C26 C27 C44 117.2(4) .
C26 C27 C28 119.9(4) .
C44 C27 C28 122.9(4) .
C26 C27 K2 70.0(3) .
C44 C27 K2 82.4(3) .
C28 C27 K2 117.4(3) .
C27 C28 C29 115.7(4) .
C34 C29 C30 118.5(4) .
C34 C29 C28 121.2(4) .
C30 C29 C28 120.3(4) .
C34 C29 K1 70.6(3) .
C30 C29 K1 81.9(3) .
C28 C29 K1 119.0(3) .
O5 C30 C29 117.9(4) .
O5 C30 C31 120.1(4) .
C29 C30 C31 122.0(4) .
C32 C31 C30 117.2(5) .
C32 C31 C43 120.9(4) .
C30 C31 C43 121.9(4) .
C32 C31 K1 70.3(3) .
C30 C31 K1 83.4(3) .
C43 C31 K1 116.4(3) .
C33 C32 C31 121.1(5) .
C33 C32 K1 74.9(3) .
C31 C32 K1 85.7(3) .
C34 C33 C32 120.0(5) .
C34 C33 K1 82.2(3) .
C32 C33 K1 80.2(3) .
C29 C34 C33 121.2(5) .
C29 C34 K1 86.1(3) .
C33 C34 K1 73.1(3) .
O5 C35 C36 110.2(4) .
O6 C36 C35 110.5(4) .
O6 C37 C38 108.2(5) .
C37 C38 S2 110.6(4) .
C40 C39 S2 115.2(4) .
O7 C40 C39 113.9(4) .
O7 C41 C42 109.8(4) .
O7 C41 K2 51.6(2) .
C42 C41 K2 83.3(3) .
O8 C42 C41 109.8(4) .
C31 C43 C10 116.5(4) .
O1 C44 C23 116.4(4) .
O1 C44 C27 120.9(4) .
C23 C44 C27 122.8(4) .
C46 C45 O9 112.9(4) .
O10 C46 C45 116.9(5) .
O10 C47 C48 107.5(4) .
C47 C48 S3 115.6(4) .
C50 C49 S3 110.2(3) .
O11 C50 C49 108.2(4) .
O11 C51 C52 114.6(5) .
C51 C52 O12 114.7(5) .
C58 C53 O12 118.9(4) .
C58 C53 C54 123.1(4) .
O12 C53 C54 118.0(4) .
C55 C54 C53 117.2(4) .
C55 C54 C87 121.5(4) .
C53 C54 C87 121.4(4) .
C56 C55 C54 121.9(5) .
C56 C55 K4 76.2(3) .
C54 C55 K4 86.7(3) .
C55 C56 C57 119.0(4) .
C55 C56 K4 79.9(3) .
C57 C56 K4 80.8(3) .
C58 C57 C56 121.6(4) .
C58 C57 K4 85.5(3) .
C56 C57 K4 75.0(3) .
C53 C58 C57 117.0(4) .
C53 C58 C59 122.7(4) .
C57 C58 C59 120.3(4) .
C53 C58 K4 83.3(3) .
C57 C58 K4 71.4(3) .
C59 C58 K4 115.9(3) .
C58 C59 C60 116.2(4) .
C61 C60 C65 117.2(4) .
C61 C60 C59 122.1(4) .
C65 C60 C59 120.6(4) .
C61 C60 K3 85.3(3) .
C65 C60 K3 69.6(2) .
C59 C60 K3 117.7(3) .
C60 C61 O16 117.8(4) .
C60 C61 C62 122.8(4) .
O16 C61 C62 119.4(4) .
C63 C62 C61 117.9(5) .
C63 C62 C66 119.8(4) .
C61 C62 C66 122.2(4) .
C63 C62 K3 71.2(3) .
C61 C62 K3 80.3(3) .
C66 C62 K3 119.0(3) .
C64 C63 C62 120.3(5) .
C64 C63 K3 72.4(3) .
C62 C63 K3 85.4(3) .
C65 C64 C63 120.5(5) .
C65 C64 K3 76.8(3) .
C63 C64 K3 83.3(3) .
C64 C65 C60 121.0(5) .
C64 C65 K3 78.2(3) .
C60 C65 K3 85.9(3) .
C67 C66 C62 114.9(4) .
C88 C67 C68 117.5(5) .
C88 C67 C66 122.1(4) .
C68 C67 C66 120.4(5) .
C88 C67 K4 82.7(3) .
C68 C67 K4 70.9(3) .
C66 C67 K4 117.0(3) .
C69 C68 C67 120.1(5) .
C69 C68 K4 74.4(3) .
C67 C68 K4 85.6(3) .
C70 C69 C68 121.1(5) .
C70 C69 K4 79.9(3) .
C68 C69 K4 81.5(3) .
C69 C70 C71 121.2(5) .
C69 C70 K4 75.9(3) .
C71 C70 K4 85.9(3) .
C88 C71 C70 116.9(5) .
C88 C71 C72 121.7(4) .
C70 C71 C72 121.4(5) .
C88 C71 K4 83.9(3) .
C70 C71 K4 70.5(3) .
C72 C71 K4 117.0(3) .
C73 C72 C71 116.9(4) .
C74 C73 C78 118.1(5) .
C74 C73 C72 122.8(4) .
C78 C73 C72 119.1(4) .
C74 C73 K3 85.3(3) .
C78 C73 K3 68.5(3) .
C72 C73 K3 115.8(3) .
C73 C74 C75 122.6(4) .
C73 C74 O13 120.1(4) .
C75 C74 O13 117.3(4) .
C74 C75 C76 117.7(4) .
C74 C75 C87 122.0(4) .
C76 C75 C87 120.3(5) .
C74 C75 K3 81.6(3) .
C76 C75 K3 68.5(3) .
C87 C75 K3 118.8(3) .
C77 C76 C75 121.0(5) .
C77 C76 K3 72.0(3) .
C75 C76 K3 88.0(3) .
C76 C77 C78 119.8(5) .
C76 C77 K3 83.3(3) .
C78 C77 K3 79.4(3) .
C73 C78 C77 120.7(5) .
C73 C78 K3 87.6(3) .
C77 C78 K3 75.1(3) .
O13 C79 C80 111.5(5) .
O14 C80 C79 115.2(6) .
O14 C80 K4 48.2(3) .
C79 C80 K4 83.3(3) .
O14 C81 C82 109.6(14) .
C81 C82 S4 123.1(12) .
C82' C81' O14 103.9(13) .
C81' C82' S4' 128.8(16) .
C84 C83 S4' 124.9(8) .
C84 C83 S4 111.3(9) .
S4' C83 S4 84.7(6) .
O15 C84 C83 109.8(7) .
O15 C85 C86 120.8(6) .
C85 C86 O16 118.3(6) .
C75 C87 C54 115.4(4) .
C67 C88 C71 123.0(4) .
C67 C88 O9 119.6(4) .
C71 C88 O9 117.4(4) .
O17 C89 C90 108.9(4) .
O18 C90 C89 109.7(4) .
O18 C91 C92 108.1(4) .
C91 C92 S5 110.4(4) .
C94 C93 S5 116.2(4) .
O19 C94 C93 113.0(5) .
O19 C95 C96 108.1(4) .
O19 C95 K5 51.5(2) .
C96 C95 K5 84.3(3) .
O20 C96 C95 109.2(4) .
C102 C97 O20 117.3(4) .
C102 C97 C98 122.9(4) .
O20 C97 C98 119.8(4) .
C99 C98 C97 116.6(4) .
C99 C98 C131 120.0(4) .
C97 C98 C131 123.3(4) .
C99 C98 K6 69.6(3) .
C97 C98 K6 82.4(3) .
C131 C98 K6 116.5(3) .
C100 C99 C98 122.0(5) .
C100 C99 K6 74.1(3) .
C98 C99 K6 87.1(3) .
C99 C100 C101 119.4(5) .
C99 C100 K6 81.5(3) .
C101 C100 K6 80.0(3) .
C100 C101 C102 121.4(5) .
C100 C101 K6 75.2(3) .
C102 C101 K6 86.7(3) .
C97 C102 C101 117.5(4) .
C97 C102 C103 122.5(4) .
C101 C102 C103 120.0(4) .
C97 C102 K6 84.0(3) .
C101 C102 K6 69.7(3) .
C103 C102 K6 117.5(3) .
C102 C103 C104 116.4(4) .
C105 C104 C109 117.1(5) .
C105 C104 C103 123.2(5) .
C109 C104 C103 119.7(5) .
C105 C104 K5 83.4(3) .
C109 C104 K5 71.7(3) .
C103 C104 K5 115.3(3) .
O24 C105 C104 119.6(4) .
O24 C105 C106 117.6(5) .
C104 C105 C106 122.8(5) .
C107 C106 C105 116.9(5) .
C107 C106 C110 121.3(5) .
C105 C106 C110 121.7(5) .
C107 C106 K5 71.7(3) .
C105 C106 K5 82.0(3) .
C110 C106 K5 117.4(3) .
C106 C107 C108 121.6(5) .
C106 C107 K5 85.0(3) .
C108 C107 K5 75.5(3) .
C109 C108 C107 119.7(5) .
C109 C108 K5 79.1(3) .
C107 C108 K5 80.2(3) .
C108 C109 C104 121.5(5) .
C108 C109 K5 76.6(3) .
C104 C109 K5 84.6(3) .
C111 C110 C106 116.2(4) .
C132 C111 C112 117.6(5) .
C132 C111 C110 122.0(5) .
C112 C111 C110 120.4(5) .
C132 C111 K6 82.6(3) .
C112 C111 K6 70.0(3) .
C110 C111 K6 117.6(3) .
C113 C112 C111 121.1(5) .
C113 C112 K6 73.8(3) .
C111 C112 K6 86.6(3) .
C114 C113 C112 119.8(5) .
C114 C113 K6 80.1(3) .
C112 C113 K6 81.7(3) .
C113 C114 C115 121.8(5) .
C113 C114 K6 75.4(3) .
C115 C114 K6 87.1(3) .
C132 C115 C114 117.1(5) .
C132 C115 C116 122.6(5) .
C114 C115 C116 120.3(5) .
C132 C115 K6 83.5(3) .
C114 C115 K6 69.3(3) .
C116 C115 K6 117.6(3) .
C115 C116 C117 115.9(4) .
C122 C117 C118 117.6(5) .
C122 C117 C116 121.3(4) .
C118 C117 C116 121.0(5) .
C119 C118 O21 119.1(4) .
C119 C118 C117 122.2(5) .
O21 C118 C117 118.7(4) .
C118 C119 C120 118.4(4) .
C118 C119 C131 120.8(4) .
C120 C119 C131 120.8(4) .
C121 C120 C119 120.8(5) .
C121 C120 K5 73.1(3) .
C119 C120 K5 88.7(3) .
C120 C121 C122 118.5(5) .
C120 C121 K5 82.3(3) .
C122 C121 K5 82.3(3) .
C117 C122 C121 122.3(5) .
C117 C122 K5 89.6(3) .
C121 C122 K5 72.9(3) .
C124 C123 O21 111.6(5) .
O22 C124 C123 128.3(6) .
O22 C124 K6 43.8(3) .
C123 C124 K6 85.5(4) .
C225 C126 C125 57.2(11) .
C225 C126 S6' 126.3(8) .
C125 C126 S6' 94.5(12) .
C225 C126 S6 91.3(8) .
C125 C126 S6 120.2(10) .
S6' C126 S6 62.9(4) .
O23' C129 C130 121.4(7) .
O23' C129 O23 29.7(6) .
C130 C129 O23 108.8(8) .
C129 C130 O24 116.8(5) .
C98 C131 C119 114.8(4) .
O17 C132 C111 117.0(5) .
O17 C132 C115 120.4(4) .
C111 C132 C115 122.6(5) .
O25 C133 C134 109.4(4) .
O26 C134 C133 110.7(5) .
O26 C134 K7 55.8(3) .
C133 C134 K7 83.6(3) .
O26 C135 C136 118.1(6) .
C135 C136 S7 116.2(5) .
C138 C137 S7 111.4(4) .
C138 C137 K7 86.2(3) .
S7 C137 K7 68.11(18) .
O27 C138 C137 109.2(5) .
O27 C139 C140 117.0(5) .
C139 C140 O28 114.8(5) .
C142 C141 C146 122.9(4) .
C142 C141 O28 119.0(4) .
C146 C141 O28 118.0(4) .
C141 C142 C143 116.6(4) .
C141 C142 C175 123.7(4) .
C143 C142 C175 119.7(4) .
C141 C142 K8 84.7(3) .
C143 C142 K8 70.4(2) .
C175 C142 K8 115.2(3) .
C144 C143 C142 121.7(5) .
C144 C143 K8 76.2(3) .
C142 C143 K8 85.9(3) .
C145 C144 C143 119.2(5) .
C145 C144 K8 83.5(3) .
C143 C144 K8 79.2(3) .
C144 C145 C146 121.4(5) .
C144 C145 K8 72.6(3) .
C146 C145 K8 85.9(3) .
C145 C146 C141 118.0(5) .
C145 C146 C147 119.9(4) .
C141 C146 C147 122.1(4) .
C148 C147 C146 116.5(4) .
C149 C148 C153 117.8(5) .
C149 C148 C147 121.4(5) .
C153 C148 C147 120.8(4) .
C149 C148 K7 80.6(3) .
C153 C148 K7 72.0(3) .
C147 C148 K7 118.0(3) .
C148 C149 C150 122.4(5) .
C148 C149 O32 119.8(4) .
C150 C149 O32 117.8(4) .
C148 C149 K7 76.8(3) .
C150 C149 K7 71.6(3) .
O32 C149 K7 123.9(3) .
C149 C150 C151 117.5(4) .
C149 C150 C154 122.5(5) .
C151 C150 C154 119.9(5) .
C149 C150 K7 85.3(3) .
C151 C150 K7 71.4(3) .
C154 C150 K7 116.3(3) .
C152 C151 C150 121.1(5) .
C152 C151 K7 79.1(3) .
C150 C151 K7 84.2(3) .
C151 C152 C153 120.1(5) .
C151 C152 K7 76.4(3) .
C153 C152 K7 81.8(3) .
C152 C153 C148 120.7(5) .
C152 C153 K7 74.1(3) .
C148 C153 K7 84.4(3) .
C155 C154 C150 116.4(4) .
C156 C155 C176 117.8(5) .
C156 C155 C154 119.9(4) .
C176 C155 C154 122.2(4) .
C156 C155 K8 69.1(3) .
C176 C155 K8 86.1(3) .
C154 C155 K8 116.6(3) .
C157 C156 C155 120.7(5) .
C157 C156 K8 76.0(3) .
C155 C156 K8 87.2(3) .
C156 C157 C158 119.6(5) .
C156 C157 K8 79.4(3) .
C158 C157 K8 83.1(3) .
C157 C158 C159 122.0(5) .
C157 C158 K8 72.7(3) .
C159 C158 K8 87.8(3) .
C158 C159 C176 117.4(5) .
C158 C159 C160 120.9(5) .
C176 C159 C160 121.7(4) .
C159 C160 C161 114.7(4) .
C166 C161 C162 117.9(4) .
C166 C161 C160 119.0(4) .
C162 C161 C160 123.1(4) .
C166 C161 K7 70.2(3) .
C162 C161 K7 83.6(3) .
C160 C161 K7 116.3(3) .
C163 C162 O29 118.1(4) .
C163 C162 C161 122.7(4) .
O29 C162 C161 119.2(4) .
C162 C163 C164 117.4(4) .
C162 C163 C175 121.7(4) .
C164 C163 C175 120.8(4) .
C165 C164 C163 121.4(4) .
C165 C164 K7 73.8(3) .
C163 C164 K7 87.3(3) .
C164 C165 C166 119.9(4) .
C164 C165 K7 81.8(3) .
C166 C165 K7 81.9(3) .
C161 C166 C165 120.5(5) .
C161 C166 K7 86.8(3) .
C165 C166 K7 73.6(3) .
O29 C167 C168 110.6(4) .
O30 C168 C167 110.4(5) .
O30 C168 K8 55.1(3) .
C167 C168 K8 83.2(3) .
C170 C169 O30 117.6(5) .
C169 C170 S8 116.4(5) .
C172 C171 S8 112.0(5) .
O31 C172 C171 110.7(5) .
C174 C173 O31 120.4(6) .
C173 C174 O32 119.6(6) .
C163 C175 C142 116.1(4) .
O25 C176 C159 119.0(4) .
O25 C176 C155 118.7(4) .
C159 C176 C155 122.2(4) .
N1 C177 S9 179.3(5) .
N2 C178 S10 177.9(5) 3_667
N3 C179 S11 178.7(6) .
N4 C180 S12 178.1(6) .
N5 C181 S13 178.5(6) .
N6 C182 S14 180.0(8) .
N7 C183 S15 176.5(8) .
N8 C184 S16 178.8(8) .
N9 C185 S17 179.2(5) .
N10 C186 S18 178.3(6) .
N11 C187 S19 176.8(8) .
N12 C188 S20 176.1(6) .
N13 C189 S21 176.4(8) .
C129 O23 C128 114.5(12) .
C129 O23 K6 109.6(7) .
C128 O23 K6 120.0(7) .
C127 C128 O23 118.0(14) .
C128 C127 S6 92.0(10) .
O22 C125 C126 107.2(11) .
C127 S6 C126 98.4(6) .
C127 S6 K6 102.0(7) .
C126 S6 K6 100.6(4) .
C129 O23' C228 110.4(9) .
C129 O23' K6 116.8(7) .
C228 O23' K6 131.5(7) .
O23' C228 C227 99.8(19) .
C228 C227 S6' 88.8(16) .
C126 C225 O22 107.8(10) .
C126 S6' C227 94.6(7) .
C126 S6' K6 98.1(4) .
C227 S6' K6 89.3(11) .
N14 C190 S22 135.1(10) .
N14 C190 Cu6 71.7(7) .
S22 C190 Cu6 149.5(7) .

loop_
_geom_bond_atom_site_label_1
_geom_bond_atom_site_label_2
_geom_bond_distance
_geom_bond_site_symmetry_2
Cu1 N4 1.954(5) .
Cu1 S9 2.3408(16) .
Cu1 S11 2.3760(17) .
Cu1 S1 2.4064(15) .
Cu2 N1 1.924(5) .
Cu2 N2 1.967(4) .
Cu2 S3 2.3942(13) .
Cu2 S10 2.4147(15) .
Cu3 N5 1.864(5) .
Cu3 N3 1.934(6) .
Cu3 S12 2.295(2) .
Cu4 N6 1.918(7) .
Cu4 N7 1.933(8) .
Cu4 N8 1.986(9) .
Cu5 N9 1.887(5) .
Cu5 N11 1.906(6) .
Cu5 N10 1.924(5) .
Cu6 N12 1.609(12) .
Cu6 N13 1.897(8) .
Cu6 N14 2.362(3) .
Cu6 C190 2.480(12) .
K1 O4 2.662(3) .
K1 O1 2.663(3) .
K1 O2 2.731(3) .
K1 O3 2.773(3) .
K1 C33 3.181(5) .
K1 C32 3.248(5) .
K1 C20 3.273(5) .
K1 C19 3.290(4) .
K1 C34 3.294(5) .
K1 S1 3.3106(16) .
K1 C7 3.398(6) .
K1 C21 3.421(5) .
K2 O8 2.675(3) .
K2 O6 2.709(3) .
K2 O5 2.711(3) .
K2 O7 2.847(3) .
K2 C25 3.130(5) .
K2 C24 3.218(5) .
K2 C12 3.229(5) .
K2 S2 3.2416(17) .
K2 C13 3.252(5) .
K2 C26 3.268(5) .
K2 C11 3.371(5) .
K2 C14 3.448(5) .
K3 O9 2.678(3) .
K3 O12 2.684(3) .
K3 O11 2.809(3) .
K3 O10 2.854(4) .
K3 C77 3.140(5) .
K3 S3 3.1700(15) .
K3 C65 3.176(4) .
K3 C78 3.193(5) .
K3 C64 3.193(5) .
K3 C76 3.278(5) .
K3 C63 3.327(5) .
K3 C60 3.379(4) .
K4 O16 2.678(3) .
K4 O13 2.691(3) .
K4 O15 2.744(4) .
K4 O14 2.774(4) .
K4 S4 3.221(3) .
K4 C69 3.239(5) .
K4 S4' 3.282(3) .
K4 C70 3.288(5) .
K4 C56 3.293(5) .
K4 C68 3.326(5) .
K4 C55 3.339(5) .
K4 C57 3.365(5) .
K5 O20 2.671(3) .
K5 O18 2.698(3) .
K5 O17 2.701(3) .
K5 O19 2.785(3) .
K5 C121 3.178(5) .
K5 C108 3.270(5) .
K5 C120 3.291(5) .
K5 S5 3.2933(17) .
K5 C122 3.294(5) .
K5 C109 3.301(5) .
K5 C107 3.328(5) .
K5 C95 3.437(5) .
K6 O24 2.672(3) .
K6 O21 2.716(3) .
K6 O22 2.732(5) .
K6 O23' 2.764(10) .
K6 O23 2.871(15) .
K6 S6 3.182(6) .
K6 C100 3.203(5) .
K6 C113 3.203(5) .
K6 C114 3.261(5) .
K6 C101 3.262(5) .
K6 C99 3.293(5) .
K6 S6' 3.295(3) .
K7 O25 2.668(3) .
K7 O27 2.718(4) .
K7 O28 2.720(3) .
K7 O26 2.966(4) .
K7 C151 3.208(5) .
K7 C165 3.228(5) .
K7 C152 3.241(5) .
K7 S7 3.2423(17) .
K7 C164 3.328(5) .
K7 C166 3.332(5) .
K7 C153 3.335(5) .
K7 C150 3.367(5) .
K8 O29 2.681(3) .
K8 O32 2.702(3) .
K8 O31 2.719(4) .
K8 O30 2.915(4) .
K8 C157 3.216(5) .
K8 S8 3.2163(19) .
K8 C144 3.241(5) .
K8 C156 3.257(5) .
K8 C143 3.278(4) .
K8 C158 3.344(5) .
K8 C145 3.376(5) .
K8 C142 3.471(4) .
S1 C5 1.815(5) .
S1 C4 1.828(6) .
S2 C38 1.792(6) .
S2 C39 1.802(6) .
S3 C48 1.804(5) .
S3 C49 1.819(5) .
S4 C82 1.626(17) .
S4 C83 1.736(14) .
S4' C83 1.441(11) .
S4' C82' 1.64(2) .
S5 C93 1.789(6) .
S5 C92 1.818(5) .
S7 C137 1.783(6) .
S7 C136 1.828(7) .
S8 C171 1.761(7) .
S8 C170 1.817(7) .
S9 C177 1.669(6) .
S10 C178 1.653(6) .
S11 C179 1.627(6) .
S12 C180 1.669(7) .
S13 C181 1.634(7) .
S14 C182 1.622(8) .
S15 C183 1.616(9) .
S16 C184 1.523(11) .
S17 C185 1.613(7) .
S18 C186 1.628(7) .
S19 C187 1.643(8) .
S20 C188 1.770(9) .
S21 C189 1.616(10) .
O1 C44 1.392(5) .
O1 C1 1.444(5) .
O2 C2 1.423(6) .
O2 C3 1.433(6) .
O3 C7 1.379(6) .
O3 C6 1.417(6) .
O4 C9 1.400(5) .
O4 C8 1.452(5) .
O5 C30 1.379(5) .
O5 C35 1.443(5) .
O6 C36 1.413(6) .
O6 C37 1.431(6) .
O7 C41 1.406(6) .
O7 C40 1.433(6) .
O8 C17 1.395(5) .
O8 C42 1.444(5) .
O9 C88 1.398(5) .
O9 C45 1.439(6) .
O10 C46 1.323(6) .
O10 C47 1.449(6) .
O11 C51 1.390(6) .
O11 C50 1.446(5) .
O12 C53 1.398(5) .
O12 C52 1.426(6) .
O13 C74 1.398(5) .
O13 C79 1.431(6) .
O14 C80 1.334(7) .
O14 C81 1.380(16) .
O14 C81' 1.54(2) .
O15 C85 1.316(7) .
O15 C84 1.429(8) .
O16 C61 1.387(5) .
O16 C86 1.417(6) .
O17 C132 1.391(6) .
O17 C89 1.456(5) .
O18 C90 1.419(6) .
O18 C91 1.434(6) .
O19 C95 1.418(5) .
O19 C94 1.425(6) .
O20 C97 1.392(5) .
O20 C96 1.446(5) .
O21 C118 1.395(6) .
O21 C123 1.449(6) .
O22 C124 1.239(8) .
O22 C125 1.443(10) .
O22 C225 1.458(8) .
O24 C105 1.389(6) .
O24 C130 1.452(6) .
O25 C176 1.386(5) .
O25 C133 1.452(6) .
O26 C134 1.376(7) .
O26 C135 1.434(7) .
O27 C139 1.359(6) .
O27 C138 1.435(7) .
O28 C141 1.399(5) .
O28 C140 1.417(6) .
O29 C162 1.397(5) .
O29 C167 1.441(6) .
O30 C168 1.390(6) .
O30 C169 1.423(7) .
O31 C173 1.352(7) .
O31 C172 1.430(7) .
O32 C149 1.397(6) .
O32 C174 1.426(6) .
N1 C177 1.151(6) .
N2 C178 1.161(6) 3_667
N3 C179 1.158(6) .
N4 C180 1.155(7) .
N5 C181 1.151(7) .
N6 C182 1.147(8) .
N7 C183 1.150(9) .
N8 C184 1.169(10) .
N9 C185 1.160(6) .
N10 C186 1.142(6) .
N11 C187 1.110(7) .
N12 C188 1.248(11) .
N13 C189 1.161(9) .
N14 C190 0.981(13) .
C1 C2 1.501(6) .
C3 C4 1.510(7) .
C5 C6 1.516(7) .
C7 C8 1.478(7) .
C9 C10 1.398(6) .
C9 C14 1.405(6) .
C10 C11 1.400(6) .
C10 C43 1.507(6) .
C11 C12 1.391(7) .
C12 C13 1.385(7) .
C13 C14 1.386(6) .
C14 C15 1.510(6) .
C15 C16 1.515(6) .
C16 C21 1.387(6) .
C16 C17 1.403(6) .
C17 C18 1.389(6) .
C18 C19 1.390(6) .
C18 C22 1.513(6) .
C19 C20 1.371(7) .
C20 C21 1.385(7) .
C22 C23 1.506(6) .
C23 C24 1.395(6) .
C23 C44 1.404(6) .
C24 C25 1.379(7) .
C25 C26 1.393(7) .
C26 C27 1.389(6) .
C27 C44 1.408(6) .
C27 C28 1.506(6) .
C28 C29 1.520(6) .
C29 C34 1.381(6) .
C29 C30 1.398(6) .
C30 C31 1.413(6) .
C31 C32 1.401(7) .
C31 C43 1.497(7) .
C32 C33 1.389(7) .
C33 C34 1.387(7) .
C35 C36 1.482(7) .
C37 C38 1.507(8) .
C39 C40 1.530(8) .
C41 C42 1.482(7) .
C45 C46 1.427(7) .
C47 C48 1.496(7) .
C49 C50 1.496(7) .
C51 C52 1.404(7) .
C53 C58 1.389(6) .
C53 C54 1.398(6) .
C54 C55 1.390(6) .
C54 C87 1.517(6) .
C55 C56 1.377(7) .
C56 C57 1.395(7) .
C57 C58 1.393(6) .
C58 C59 1.499(7) .
C59 C60 1.523(7) .
C60 C61 1.381(6) .
C60 C65 1.403(6) .
C61 C62 1.395(7) .
C62 C63 1.392(6) .
C62 C66 1.520(7) .
C63 C64 1.379(7) .
C64 C65 1.376(7) .
C66 C67 1.516(7) .
C67 C88 1.391(7) .
C67 C68 1.405(6) .
C68 C69 1.375(8) .
C69 C70 1.366(8) .
C70 C71 1.398(7) .
C71 C88 1.394(7) .
C71 C72 1.514(7) .
C72 C73 1.509(7) .
C73 C74 1.386(6) .
C73 C78 1.391(7) .
C74 C75 1.392(7) .
C75 C76 1.401(6) .
C75 C87 1.503(6) .
C76 C77 1.376(7) .
C77 C78 1.398(7) .
C79 C80 1.463(8) .
C81 C82 1.481(9) .
C81' C82' 1.500(10) .
C83 C84 1.433(12) .
C85 C86 1.366(8) .
C89 C90 1.488(7) .
C91 C92 1.490(7) .
C93 C94 1.515(8) .
C95 C96 1.498(6) .
C97 C102 1.387(6) .
C97 C98 1.406(6) .
C98 C99 1.390(6) .
C98 C131 1.499(6) .
C99 C100 1.376(7) .
C100 C101 1.385(7) .
C101 C102 1.389(6) .
C102 C103 1.516(6) .
C103 C104 1.517(7) .
C104 C105 1.393(7) .
C104 C109 1.394(7) .
C105 C106 1.418(6) .
C106 C107 1.383(7) .
C106 C110 1.516(7) .
C107 C108 1.390(8) .
C108 C109 1.383(7) .
C110 C111 1.507(7) .
C111 C132 1.394(7) .
C111 C112 1.394(7) .
C112 C113 1.383(8) .
C113 C114 1.370(8) .
C114 C115 1.395(7) .
C115 C132 1.395(7) .
C115 C116 1.507(7) .
C116 C117 1.518(7) .
C117 C122 1.371(7) .
C117 C118 1.395(6) .
C118 C119 1.379(7) .
C119 C120 1.399(7) .
C119 C131 1.528(6) .
C120 C121 1.384(7) .
C121 C122 1.395(7) .
C123 C124 1.415(8) .
C126 C225 1.438(7) .
C126 C125 1.466(7) .
C126 S6' 1.719(6) .
C126 S6 1.787(8) .
C129 O23' 1.386(6) .
C129 C130 1.397(8) .
C129 O23 1.422(7) .
C133 C134 1.487(7) .
C135 C136 1.445(9) .
C137 C138 1.490(8) .
C139 C140 1.414(8) .
C141 C142 1.386(6) .
C141 C146 1.396(6) .
C142 C143 1.401(6) .
C142 C175 1.518(6) .
C143 C144 1.391(7) .
C144 C145 1.376(7) .
C145 C146 1.379(7) .
C146 C147 1.523(7) .
C147 C148 1.522(7) .
C148 C149 1.379(7) .
C148 C153 1.402(7) .
C149 C150 1.394(7) .
C150 C151 1.396(7) .
C150 C154 1.518(6) .
C151 C152 1.371(7) .
C152 C153 1.374(7) .
C154 C155 1.517(7) .
C155 C156 1.400(7) .
C155 C176 1.401(6) .
C156 C157 1.380(7) .
C157 C158 1.381(7) .
C158 C159 1.385(6) .
C159 C176 1.387(7) .
C159 C160 1.509(6) .
C160 C161 1.516(6) .
C161 C166 1.387(6) .
C161 C162 1.409(6) .
C162 C163 1.386(6) .
C163 C164 1.392(6) .
C163 C175 1.497(6) .
C164 C165 1.389(7) .
C165 C166 1.395(7) .
C167 C168 1.497(7) .
C169 C170 1.418(8) .
C171 C172 1.460(9) .
C173 C174 1.322(8) .
C178 N2 1.161(6) 3_667
O23 C128 1.52(2) .
C128 C127 1.475(7) .
C127 S6 1.773(10) .
O23' C228 1.448(17) .
C228 C227 1.482(10) .
C227 S6' 1.94(3) .
C190 S22 1.867(14) .

loop_
_platon_squeeze_void_nr
_platon_squeeze_void_average_x
_platon_squeeze_void_average_y
_platon_squeeze_void_average_z
_platon_squeeze_void_volume
_platon_squeeze_void_count_electrons
1 0.000 0.500 0.000 767.4 235.3
2 0.000 0.000 0.500 767.3 235.0
3 0.312 0.437 0.424 309.8 96.0
4 0.312 0.063 0.924 309.7 96.2
5 0.246 0.803 0.298 7.7 -0.1
6 0.246 0.697 0.798 8.1 -0.2
7 0.302 0.841 0.337 12.8 -0.9
8 0.302 0.659 0.837 12.9 -0.8
9 0.301 0.946 0.344 17.0 -1.4
10 0.301 0.554 0.844 16.6 -1.3
11 0.688 0.937 0.076 309.9 96.0
12 0.688 0.563 0.575 309.9 96.6
13 0.699 0.445 0.156 17.3 -1.4
14 0.704 0.336 0.166 14.0 -1.1
15 0.699 0.055 0.656 16.9 -1.6
16 0.704 0.164 0.666 14.1 -1.0
17 0.760 0.299 0.208 6.2 0.0
18 0.760 0.201 0.708 6.6 0.0
